data_1575792
loop_
_publ_author_name
'Schulz, Annika'
'Heinz, Myron'
'Holthausen, Max C.'
'Hadlington, Terrance J.'

_publ_section_title
;
 The path to an open-shell metallo-germylene: direct ligation, or
 reduction and metathesis?
;
_journal_issue 43
_journal_name_full 'Chemical science'
_journal_page_first 20265
_journal_page_last 20274
_journal_paper_doi 10.1039/d5sc04265h
_journal_volume 16
_journal_year 2025
_chemical_formula_moiety 'C58 H79 Co Ge N3 P Si, C32 H12 B F24'
_chemical_formula_sum 'C90 H91 B Co F24 Ge N3 P Si'
_chemical_formula_weight 1872.04
_space_group_crystal_system orthorhombic
_space_group_IT_number 29
_space_group_name_Hall 'P 2c -2ac'
_space_group_name_H-M_alt 'P c a 21'
_atom_sites_solution_hydrogens mixed
_audit_creation_method SHELXL-2018/3
_audit_update_record
;
2025-09-10 deposited with the CCDC.	2025-09-15 downloaded from the CCDC.
;
_cell_angle_alpha 90
_cell_angle_beta 90
_cell_angle_gamma 90
_cell_formula_units_Z 8
_cell_length_a 32.500(7)
_cell_length_b 19.920(4)
_cell_length_c 28.050(6)
_cell_measurement_reflns_used 2000
_cell_measurement_temperature 150(2)
_cell_measurement_theta_max 32.50
_cell_measurement_theta_min 1.92
_cell_volume 18160(7)
_computing_cell_refinement 'STOE X-AREA 1.76'
_computing_data_collection 'STOE X-AREA 1.76'
_computing_data_reduction
;
X-Area Integrate 2.5.18.0 (STOE, 2024)
X-Area LANA 2.8.4 (STOE, 2024)
;
_computing_molecular_graphics 'MERCURY 2020.1'
_computing_publication_material 'MERCURY 2020.1'
_computing_structure_refinement 'SHELXL-2018/3 (Sheldrick, 2018)'
_computing_structure_solution SHELXT-2018/2
_diffrn_ambient_temperature 150(2)
_diffrn_detector Pilatus300K
_diffrn_detector_area_resol_mean 5.81
_diffrn_measured_fraction_theta_full 0.996
_diffrn_measured_fraction_theta_max 0.997
_diffrn_measurement_device_type 'STOE StadiVari'
_diffrn_measurement_method '\w scans'
_diffrn_radiation_collimation '0.6 mm diameter'
_diffrn_radiation_monochromator 'Graded multilayer mirror'
_diffrn_radiation_type 'Mo K\a'
_diffrn_radiation_wavelength 0.71073
_diffrn_reflns_av_R_equivalents 0.0487
_diffrn_reflns_av_unetI/netI 0.0481
_diffrn_reflns_Laue_measured_fraction_full 0.996
_diffrn_reflns_Laue_measured_fraction_max 0.997
_diffrn_reflns_limit_h_max 40
_diffrn_reflns_limit_h_min -40
_diffrn_reflns_limit_k_max 24
_diffrn_reflns_limit_k_min -16
_diffrn_reflns_limit_l_max 34
_diffrn_reflns_limit_l_min -34
_diffrn_reflns_number 151789
_diffrn_reflns_point_group_measured_fraction_full 0.991
_diffrn_reflns_point_group_measured_fraction_max 0.991
_diffrn_reflns_theta_full 25.242
_diffrn_reflns_theta_max 25.999
_diffrn_reflns_theta_min 2.174
_diffrn_source 'Genix 3D HF Mo'
_diffrn_source_current 1.000
_diffrn_source_power 0.050
_diffrn_source_voltage 50
_exptl_absorpt_coefficient_mu 0.639
_exptl_absorpt_correction_T_max 1.000
_exptl_absorpt_correction_T_min 0.765
_exptl_absorpt_correction_type multi-scan
_exptl_absorpt_process_details
;
STOE X-Red32, absorption correction by Gaussian integration, analogous to
P. Coppens, "The Evaluation of Absorption and Extinction in Single-Crystal
Structure Analysis", published in: F. R. Ahmed (Editor), "Crystallographic
Computing", Munksgaard, Copenhagen (1970), 255 - 270. Afterwards scaling of
reflection intensities was performed within STOE LANA. J. Koziskova, F. Hahn,
J. Richter, J. Kozisek, Acta Chimica Slovaca, vol. 9, no. 2, 2016, pp. 136-140.
;
_exptl_crystal_colour green-purple
_exptl_crystal_density_diffrn 1.369
_exptl_crystal_description block
_exptl_crystal_F_000 7688
_exptl_crystal_size_max 0.42
_exptl_crystal_size_mid 0.35
_exptl_crystal_size_min 0.23
_refine_diff_density_max 2.095
_refine_diff_density_min -1.238
_refine_diff_density_rms 0.078
_refine_ls_abs_structure_details
;
 Refined as an inversion twin.
;
_refine_ls_abs_structure_Flack 0.349(11)
_refine_ls_extinction_method none
_refine_ls_goodness_of_fit_ref 1.062
_refine_ls_hydrogen_treatment constr
_refine_ls_matrix_type full
_refine_ls_number_parameters 2274
_refine_ls_number_reflns 35383
_refine_ls_number_restraints 102
_refine_ls_restrained_S_all 1.067
_refine_ls_R_factor_all 0.0812
_refine_ls_R_factor_gt 0.0601
_refine_ls_shift/su_max 0.002
_refine_ls_shift/su_mean 0.000
_refine_ls_structure_factor_coef Fsqd
_refine_ls_weighting_details 'w=1/[\s^2^(Fo^2^)+(0.0979P)^2^+5.7474P] where P=(Fo^2^+2Fc^2^)/3'
_refine_ls_weighting_scheme calc
_refine_ls_wR_factor_gt 0.1544
_refine_ls_wR_factor_ref 0.1673
_reflns_Friedel_coverage 0.947
_reflns_Friedel_fraction_full 0.986
_reflns_Friedel_fraction_max 0.986
_reflns_number_gt 27222
_reflns_number_total 35383
_reflns_threshold_expression 'I > 2\s(I)'
_cod_data_source_file d5sc04265h3.cif
_cod_data_source_block 2
_cod_depositor_comments 'Adding full bibliography for 1575788--1575792.cif.'
_cod_original_cell_volume 18160(6)
_cod_database_code 1575792
_shelx_shelxl_version_number 2018/3
_shelx_space_group_comment
;
The symmetry employed for this shelxl refinement is uniquely defined
by the following loop, which should always be used as a source of
symmetry information in preference to the above space-group names.
They are only intended as comments.
;

loop_
_space_group_symop_operation_xyz
'x, y, z'
'-x, -y, z+1/2'
'-x+1/2, y, z+1/2'
'x+1/2, -y, z'

loop_
_atom_site_label
_atom_site_type_symbol
_atom_site_fract_x
_atom_site_fract_y
_atom_site_fract_z
_atom_site_U_iso_or_equiv
_atom_site_adp_type
_atom_site_occupancy
_atom_site_site_symmetry_order
_atom_site_calc_flag
_atom_site_refinement_flags_posn
_atom_site_refinement_flags_adp
_atom_site_refinement_flags_occupancy
_atom_site_disorder_assembly
_atom_site_disorder_group
Ge1 Ge 0.45985(2) 0.52533(4) 0.59094(3) 0.03544(18) Uani 1 1 d . . . . .
Co2 Co 0.26277(3) 0.98983(4) 0.95204(4) 0.0325(2) Uani 1 1 d . . . . .
Ge2 Ge 0.21125(2) 1.01053(3) 0.89847(3) 0.03689(19) Uani 1 1 d . . . . .
Co1 Co 0.51140(3) 0.50384(4) 0.53663(3) 0.0285(2) Uani 1 1 d . . . . .
P1 P 0.47464(6) 0.41790(9) 0.50821(6) 0.0342(4) Uani 1 1 d . . . . .
P2 P 0.22733(6) 0.90149(9) 0.97797(7) 0.0385(4) Uani 1 1 d . . . . .
Si2 Si 0.22472(7) 0.85724(10) 0.86869(8) 0.0433(5) Uani 1 1 d D . . . .
Si1 Si 0.47565(6) 0.37333(10) 0.61498(7) 0.0356(4) Uani 1 1 d . . . . .
C88 C 0.6740(2) 0.5850(3) 0.8202(2) 0.0324(15) Uani 1 1 d . . . . .
H88 H 0.688152 0.626559 0.822623 0.039 Uiso 1 1 calc R U . . .
C122 C 0.2954(2) 1.0725(3) 0.9436(2) 0.0294(14) Uani 1 1 d . . . . .
F12 F 0.73290(17) 0.6687(2) 0.9933(2) 0.0704(15) Uani 1 1 d . . . . .
C71 C 0.7481(2) 0.4451(3) 0.9603(3) 0.0343(15) Uani 1 1 d . . . . .
F9 F 0.74540(18) 0.3747(2) 1.02819(17) 0.0609(13) Uani 1 1 d . . . . .
N2 N 0.53603(19) 0.6483(3) 0.5412(2) 0.0395(14) Uani 1 1 d . . . . .
F31 F 0.4836(2) 1.1261(3) 0.45776(19) 0.0820(19) Uani 1 1 d . . . . .
C67 C 0.7512(2) 0.5148(3) 0.8885(2) 0.0269(14) Uani 1 1 d . . . . .
F30 F 0.49918(17) 1.1496(3) 0.82470(19) 0.0717(15) Uani 1 1 d . . . . .
F32 F 0.4506(2) 1.1580(3) 0.5189(2) 0.0818(18) Uani 1 1 d . . . . .
C84 C 0.6730(2) 0.4669(4) 0.8181(3) 0.0362(16) Uani 1 1 d . . . . .
H84 H 0.686793 0.424865 0.818859 0.043 Uiso 1 1 calc R U . . .
C72 C 0.7480(2) 0.4516(3) 0.9107(2) 0.0293(14) Uani 1 1 d . . . . .
H72 H 0.745733 0.412423 0.891508 0.035 Uiso 1 1 calc R U . . .
C83 C 0.6969(2) 0.5253(3) 0.8206(2) 0.0283(14) Uani 1 1 d . . . . .
F8 F 0.7702(2) 0.3332(2) 0.9639(2) 0.0787(18) Uani 1 1 d . . . . .
C80 C 0.8075(2) 0.6119(3) 0.8291(2) 0.0301(14) Uani 1 1 d . . . . .
H80 H 0.817773 0.590878 0.857076 0.036 Uiso 1 1 calc R U . . .
F10 F 0.76588(19) 0.6117(2) 1.04532(16) 0.0687(16) Uani 1 1 d . . . . .
F11 F 0.79782(16) 0.6570(2) 0.9867(2) 0.0666(15) Uani 1 1 d . . . . .
C173 C 0.5230(2) 0.9400(3) 0.6885(3) 0.0349(15) Uani 1 1 d . . . . .
B1 B 0.7467(2) 0.5215(4) 0.8297(3) 0.0275(16) Uani 1 1 d . . . . .
C161 C 0.5045(2) 0.9458(4) 0.5251(3) 0.0374(16) Uani 1 1 d . . . . .
C109 C 0.2155(3) 0.8359(4) 0.9338(3) 0.0450(19) Uani 1 1 d . . . . .
H10A H 0.186164 0.823445 0.937528 0.054 Uiso 1 1 calc R U . . .
H10B H 0.232049 0.795759 0.941706 0.054 Uiso 1 1 calc R U . . .
N6 N 0.33686(17) 1.0799(3) 0.9355(2) 0.0352(13) Uani 1 1 d . . . . .
C157 C 0.5007(2) 1.0010(3) 0.6032(3) 0.0324(16) Uani 1 1 d . . . . .
C137 C 0.3657(2) 1.0252(4) 0.9276(3) 0.0374(17) Uani 1 1 d . . . . .
C159 C 0.4926(2) 1.0625(3) 0.5279(3) 0.0367(16) Uani 1 1 d . . . . .
F42 F 0.36292(16) 1.1462(2) 0.63126(18) 0.0606(13) Uani 1 1 d . . . . .
F27 F 0.64182(15) 1.1299(3) 0.6575(2) 0.0695(15) Uani 1 1 d . . . . .
N3 N 0.58846(17) 0.5854(3) 0.5536(2) 0.0329(12) Uani 1 1 d . . . . .
F40 F 0.31347(13) 1.0971(3) 0.6682(3) 0.0815(19) Uani 1 1 d . . . . .
N4 N 0.20329(18) 0.9371(3) 0.8590(2) 0.0391(14) Uani 1 1 d . . . . .
N1 N 0.45076(17) 0.4494(3) 0.6278(2) 0.0327(12) Uani 1 1 d . . . . .
F7 F 0.70620(19) 0.3491(3) 0.9690(2) 0.0739(16) Uani 1 1 d . . . . .
N5 N 0.28239(17) 1.1374(3) 0.9489(2) 0.0335(12) Uani 1 1 d . . . . .
C154 C 0.5041(2) 1.1026(4) 0.7260(3) 0.0373(16) Uani 1 1 d . . . . .
H154 H 0.480029 1.086276 0.741261 0.045 Uiso 1 1 calc R U . . .
C60 C 0.8048(2) 0.4292(3) 0.8191(3) 0.0341(15) Uani 1 1 d . . . . .
H60 H 0.815452 0.443128 0.849067 0.041 Uiso 1 1 calc R U . . .
C59 C 0.7685(2) 0.4587(3) 0.8023(2) 0.0307(14) Uani 1 1 d . . . . .
C69 C 0.7569(2) 0.5626(3) 0.9689(3) 0.0335(15) Uani 1 1 d . . . . .
C19 C 0.4619(2) 0.3512(4) 0.5512(3) 0.0424(18) Uani 1 1 d . . . . .
H19A H 0.476655 0.309704 0.542018 0.051 Uiso 1 1 calc R U . . .
H19B H 0.432003 0.341804 0.549345 0.051 Uiso 1 1 calc R U . . .
C1 C 0.4171(2) 0.4572(3) 0.6608(2) 0.0334(15) Uani 1 1 d . . . . .
C32 C 0.5472(2) 0.5825(3) 0.5471(2) 0.0317(14) Uani 1 1 d . . . . .
C10 C 0.4685(3) 0.4678(5) 0.7288(3) 0.054(2) Uani 1 1 d . . . . .
H10 H 0.486932 0.446230 0.704673 0.064 Uiso 1 1 calc R U . . .
C70 C 0.7528(2) 0.5001(3) 0.9898(3) 0.0352(16) Uani 1 1 d . . . . .
H70 H 0.753256 0.495090 1.023512 0.042 Uiso 1 1 calc R U . . .
C178 C 0.5123(3) 0.9200(4) 0.7347(3) 0.0454(19) Uani 1 1 d . . . . .
H178 H 0.488466 0.938922 0.749009 0.055 Uiso 1 1 calc R U . . .
C76 C 0.7582(2) 0.6212(4) 0.7673(3) 0.0363(16) Uani 1 1 d . . . . .
H76 H 0.733382 0.607119 0.752413 0.044 Uiso 1 1 calc R U . . .
F25 F 0.60601(16) 1.1965(3) 0.6157(2) 0.0693(15) Uani 1 1 d . . . . .
C90 C 0.6089(2) 0.6519(4) 0.8153(3) 0.049(2) Uani 1 1 d . . . . .
F41 F 0.3598(3) 1.1493(4) 0.7061(3) 0.1198(10) Uani 1 1 d . . . . .
F18 F 0.7548(2) 0.6615(4) 0.6694(3) 0.104(3) Uani 1 1 d . . . . .
C164 C 0.5111(3) 0.8829(4) 0.4979(3) 0.0470(19) Uani 1 1 d . . . . .
C160 C 0.4978(3) 1.0048(4) 0.5016(3) 0.0388(17) Uani 1 1 d . . . . .
H160 H 0.496829 1.006044 0.467777 0.047 Uiso 1 1 calc R U . . .
C162 C 0.5054(2) 0.9442(3) 0.5754(3) 0.0341(15) Uani 1 1 d . . . . .
H162 H 0.509537 0.902259 0.590790 0.041 Uiso 1 1 calc R U . . .
C150 C 0.5542(2) 1.0968(3) 0.6651(3) 0.0353(16) Uani 1 1 d . . . . .
H150 H 0.565263 1.076685 0.637187 0.042 Uiso 1 1 calc R U . . .
C61 C 0.8258(2) 0.3806(4) 0.7937(3) 0.0399(17) Uani 1 1 d . . . . .
C52 C 0.6246(2) 0.4836(4) 0.5277(3) 0.0359(16) Uani 1 1 d . . . . .
C73 C 0.7630(2) 0.6237(4) 0.9990(3) 0.0420(17) Uani 1 1 d . . . . .
C75 C 0.77045(19) 0.5891(3) 0.8089(2) 0.0285(14) Uani 1 1 d . . . . .
C149 C 0.5182(2) 1.0693(3) 0.6846(2) 0.0338(15) Uani 1 1 d . . . . .
C35 C 0.4949(2) 0.6702(3) 0.5286(3) 0.0390(16) Uani 1 1 d . . . . .
C47 C 0.6154(2) 0.5282(3) 0.5643(3) 0.0336(15) Uani 1 1 d . . . . .
C31 C 0.4168(2) 0.5112(5) 0.4753(3) 0.045(2) Uani 1 1 d . . . . .
H31 H 0.435707 0.544103 0.486390 0.054 Uiso 1 1 calc R U . . .
C92 C 0.1786(2) 0.9716(4) 0.7789(3) 0.0410(17) Uani 1 1 d . . . . .
F13 F 0.8954(2) 0.6360(4) 0.8401(3) 0.079(3) Uani 0.804(17) 1 d . . P A 1
C62 C 0.8115(3) 0.3578(4) 0.7504(3) 0.050(2) Uani 1 1 d . . . . .
H62 H 0.825560 0.323597 0.733375 0.060 Uiso 1 1 calc R U . . .
C165 C 0.4473(2) 0.9951(4) 0.6721(3) 0.0372(17) Uani 1 1 d . . . . .
C91 C 0.1700(2) 0.9496(3) 0.8253(3) 0.0371(16) Uani 1 1 d . . . . .
C167 C 0.3852(2) 0.9278(4) 0.6816(3) 0.049(2) Uani 1 1 d . . . . .
F20 F 0.62646(19) 0.6961(3) 0.7871(2) 0.0761(17) Uani 1 1 d . . . . .
C170 C 0.4222(2) 1.0509(4) 0.6690(3) 0.0370(16) Uani 1 1 d . . . . .
H170 H 0.434557 1.093680 0.664864 0.044 Uiso 1 1 calc R U . . .
F29 F 0.5293(2) 1.2412(4) 0.8044(3) 0.108(3) Uani 1 1 d . . . . .
C130 C 0.2111(2) 1.1752(4) 0.9340(3) 0.0418(17) Uani 1 1 d . . . . .
C40 C 0.4673(3) 0.6893(4) 0.5653(3) 0.0461(19) Uani 1 1 d . . . . .
C172 C 0.3539(2) 1.1084(4) 0.6689(3) 0.0445(18) Uani 1 1 d . . . . .
C6 C 0.4245(2) 0.4639(4) 0.7097(3) 0.0373(16) Uani 1 1 d . . . . .
F26 F 0.62917(18) 1.2303(3) 0.6833(2) 0.087(2) Uani 1 1 d . . . . .
C50 C 0.6696(2) 0.4271(4) 0.5847(3) 0.054(2) Uani 1 1 d . . . . .
H50 H 0.688412 0.391879 0.591490 0.065 Uiso 1 1 calc R U . . .
C26 C 0.4258(2) 0.4424(4) 0.4827(3) 0.0439(19) Uani 1 1 d . . . . .
C126 C 0.2355(2) 1.1544(4) 1.0164(3) 0.0401(17) Uani 1 1 d . . . . .
F21 F 0.6083(2) 0.6817(3) 0.8578(2) 0.0820(18) Uani 1 1 d . . . . .
C153 C 0.5232(2) 1.1562(4) 0.7447(3) 0.0439(18) Uani 1 1 d . . . . .
C155 C 0.6125(3) 1.1769(4) 0.6612(3) 0.050(2) Uani 1 1 d . . . . .
C29 C 0.3532(3) 0.4812(8) 0.4371(3) 0.079(4) Uani 1 1 d . . . . .
H29 H 0.328453 0.493904 0.421489 0.094 Uiso 1 1 calc R U . . .
C89 C 0.6075(2) 0.4023(5) 0.8120(4) 0.081(4) Uani 1 1 d D . . . .
C17 C 0.5531(3) 0.3700(6) 0.6662(4) 0.082(3) Uani 1 1 d . . . . .
H17A H 0.548586 0.322451 0.673521 0.122 Uiso 1 1 calc R U . . .
H17B H 0.539806 0.397763 0.690582 0.122 Uiso 1 1 calc R U . . .
H17C H 0.582679 0.379375 0.665744 0.122 Uiso 1 1 calc R U . . .
C143 C 0.3581(3) 0.9951(4) 1.0166(3) 0.051(2) Uani 1 1 d . . . . .
H143 H 0.328152 1.005418 1.012563 0.061 Uiso 1 1 calc R U . . .
C93 C 0.1464(3) 0.9861(4) 0.7490(3) 0.051(2) Uani 1 1 d . . . . .
H93 H 0.151947 1.001982 0.717713 0.061 Uiso 1 1 calc R U . . .
C138 C 0.3758(2) 0.9832(4) 0.9658(3) 0.0442(19) Uani 1 1 d . . . . .
C33 C 0.5699(3) 0.6906(4) 0.5436(3) 0.0478(19) Uani 1 1 d . . . . .
H33 H 0.569852 0.738072 0.540419 0.057 Uiso 1 1 calc R U . . .
C134 C 0.2194(3) 1.1834(4) 0.8805(3) 0.0474(19) Uani 1 1 d . . . . .
H134 H 0.240188 1.148840 0.871035 0.057 Uiso 1 1 calc R U . . .
C49 C 0.6596(3) 0.4723(4) 0.6192(3) 0.050(2) Uani 1 1 d . . . . .
H49 H 0.671526 0.468222 0.649945 0.060 Uiso 1 1 calc R U . . .
C158 C 0.4936(2) 1.0603(4) 0.5777(3) 0.0368(16) Uani 1 1 d . . . . .
H158 H 0.489439 1.100816 0.594900 0.044 Uiso 1 1 calc R U . . .
F14 F 0.8621(2) 0.7071(6) 0.8787(4) 0.084(3) Uani 0.804(17) 1 d . . P A 1
C64 C 0.7546(2) 0.4353(4) 0.7582(3) 0.0401(17) Uani 1 1 d . . . . .
H64 H 0.729914 0.453351 0.745454 0.048 Uiso 1 1 calc R U . . .
C16 C 0.5343(3) 0.3864(5) 0.6166(4) 0.058(2) Uani 1 1 d . . . . .
H16 H 0.539066 0.435463 0.611231 0.069 Uiso 1 1 calc R U . . .
F28 F 0.46899(18) 1.2182(3) 0.7789(2) 0.0824(17) Uani 1 1 d . . . . .
F5 F 0.7189(2) 0.3478(4) 0.6872(2) 0.086(3) Uani 0.936(13) 1 d . . P B 1
C74 C 0.7427(3) 0.3765(4) 0.9809(3) 0.048(2) Uani 1 1 d . . . . .
C87 C 0.6313(2) 0.5856(4) 0.8165(3) 0.0360(16) Uani 1 1 d . . . . .
C34 C 0.6028(3) 0.6515(4) 0.5514(3) 0.0477(19) Uani 1 1 d . . . . .
H34 H 0.630462 0.665984 0.554796 0.057 Uiso 1 1 calc R U . . .
C81 C 0.8683(2) 0.6880(4) 0.8331(3) 0.049(2) Uani 1 1 d D . . . .
C94 C 0.1058(3) 0.9781(4) 0.7636(3) 0.052(2) Uani 1 1 d . . . . .
H94 H 0.083941 0.986602 0.741941 0.062 Uiso 1 1 calc R U . . .
F33 F 0.5144(2) 1.1730(3) 0.5145(3) 0.098(2) Uani 1 1 d . . . . .
C56 C 0.6064(3) 0.4887(4) 0.4783(3) 0.0463(19) Uani 1 1 d . . . . .
H56 H 0.576518 0.499594 0.482011 0.056 Uiso 1 1 calc R U . . .
F4 F 0.7790(4) 0.3162(7) 0.6652(4) 0.176(7) Uani 0.936(13) 1 d . . P B 1
F6 F 0.7570(3) 0.4146(5) 0.6531(2) 0.106(3) Uani 0.936(13) 1 d . . P B 1
C123 C 0.3145(2) 1.1824(4) 0.9459(3) 0.0424(17) Uani 1 1 d . . . . .
H123 H 0.312802 1.229735 0.949555 0.051 Uiso 1 1 calc R U . . .
F16 F 0.7938(2) 0.7413(4) 0.6790(3) 0.121(3) Uani 1 1 d . . . . .
C166 C 0.4275(2) 0.9333(4) 0.6784(3) 0.0440(18) Uani 1 1 d . . . . .
H166 H 0.443709 0.893785 0.680587 0.053 Uiso 1 1 calc R U . . .
C95 C 0.0975(3) 0.9580(5) 0.8087(3) 0.051(2) Uani 1 1 d . . . . .
H95 H 0.069664 0.954879 0.818826 0.061 Uiso 1 1 calc R U . . .
C141 C 0.4116(3) 0.9675(5) 0.8756(4) 0.069(3) Uani 1 1 d . . . . .
H141 H 0.424097 0.960922 0.845273 0.083 Uiso 1 1 calc R U . . .
B2 B 0.4976(3) 1.0015(4) 0.6620(3) 0.0375(19) Uani 1 1 d . . . . .
F39 F 0.3274(3) 0.8606(4) 0.6966(3) 0.1198(10) Uani 1 1 d . . . . .
C51 C 0.6524(2) 0.4326(4) 0.5400(3) 0.0480(19) Uani 1 1 d . . . . .
H51 H 0.659613 0.400380 0.516440 0.058 Uiso 1 1 calc R U . . .
C68 C 0.7555(2) 0.5699(3) 0.9188(2) 0.0298(14) Uani 1 1 d . . . . .
H68 H 0.757490 0.613607 0.905378 0.036 Uiso 1 1 calc R U . . .
C125 C 0.2414(2) 1.1550(3) 0.9673(2) 0.0341(15) Uani 1 1 d . . . . .
C168 C 0.3600(3) 0.9837(4) 0.6788(3) 0.048(2) Uani 1 1 d . . . . .
H168 H 0.330981 0.979805 0.681705 0.058 Uiso 1 1 calc R U . . .
C96 C 0.1288(2) 0.9420(4) 0.8408(3) 0.0432(18) Uani 1 1 d . . . . .
C86 C 0.6095(2) 0.5266(4) 0.8144(3) 0.0441(18) Uani 1 1 d . . . . .
H86 H 0.580257 0.527072 0.812781 0.053 Uiso 1 1 calc R U . . .
C131 C 0.2692(3) 1.1360(4) 1.0516(3) 0.0458(19) Uani 1 1 d . . . . .
H131 H 0.295256 1.130055 1.033053 0.055 Uiso 1 1 calc R U . . .
C5 C 0.3913(3) 0.4702(4) 0.7412(3) 0.0456(19) Uani 1 1 d . . . . .
H5 H 0.396401 0.473931 0.774430 0.055 Uiso 1 1 calc R U . . .
C116 C 0.2525(3) 0.8549(4) 1.0273(3) 0.048(2) Uani 1 1 d . . . . .
C36 C 0.4847(2) 0.6710(4) 0.4804(3) 0.0412(17) Uani 1 1 d . . . . .
F48 F 0.5153(3) 0.9098(5) 0.8375(3) 0.1198(10) Uani 1 1 d . . . . .
F19 F 0.57048(16) 0.6474(3) 0.8020(3) 0.096(2) Uani 1 1 d . . . . .
C79 C 0.8298(2) 0.6655(4) 0.8086(3) 0.0388(16) Uani 1 1 d . . . . .
C113 C 0.1065(3) 0.9622(5) 1.0531(3) 0.055(2) Uani 1 1 d . . . . .
H113 H 0.082134 0.974913 1.069551 0.066 Uiso 1 1 calc R U . . .
C110 C 0.1780(2) 0.9258(4) 1.0051(3) 0.0423(17) Uani 1 1 d . . . . .
C39 C 0.4279(3) 0.7081(4) 0.5511(4) 0.059(2) Uani 1 1 d . . . . .
H39 H 0.408563 0.722387 0.574420 0.071 Uiso 1 1 calc R U . . .
C41 C 0.5180(15) 0.6535(15) 0.4427(11) 0.056(11) Uani 0.575(16) 1 d . . P C 1
H41 H 0.545697 0.653368 0.458387 0.067 Uiso 0.575(16) 1 calc R U P C 1
C124 C 0.3488(2) 1.1462(4) 0.9369(3) 0.0429(18) Uani 1 1 d . . . . .
H124 H 0.375852 1.163151 0.932410 0.051 Uiso 1 1 calc R U . . .
C169 C 0.3788(2) 1.0467(4) 0.6716(3) 0.0400(17) Uani 1 1 d . . . . .
C174 C 0.5590(2) 0.9111(4) 0.6696(3) 0.0387(17) Uani 1 1 d . . . . .
H174 H 0.567971 0.924201 0.638804 0.046 Uiso 1 1 calc R U . . .
C139 C 0.4043(3) 0.9329(5) 0.9577(4) 0.061(2) Uani 1 1 d . . . . .
H139 H 0.411787 0.903432 0.982923 0.074 Uiso 1 1 calc R U . . .
C63 C 0.7756(3) 0.3866(4) 0.7322(3) 0.0455(19) Uani 1 1 d . . . . .
C152 C 0.5590(2) 1.1832(4) 0.7246(3) 0.0408(17) Uani 1 1 d . . . . .
H152 H 0.572070 1.221475 0.737935 0.049 Uiso 1 1 calc R U . . .
C77 C 0.7808(2) 0.6736(4) 0.7462(3) 0.0426(18) Uani 1 1 d . . . . .
F22A F 0.6287(5) 0.3625(8) 0.7778(5) 0.067(6) Uiso 0.390(18) 1 d D . P D 2
C142 C 0.3832(2) 1.0197(4) 0.8818(3) 0.047(2) Uani 1 1 d . . . . .
C3 C 0.3441(2) 0.4646(5) 0.6775(3) 0.053(2) Uani 1 1 d . . . . .
H3 H 0.316378 0.463829 0.666845 0.064 Uiso 1 1 calc R U . . .
C44 C 0.4799(3) 0.6927(4) 0.6173(3) 0.059(2) Uani 1 1 d . U . . .
H44 H 0.500103 0.655851 0.623310 0.071 Uiso 1 1 calc R U . . .
C65 C 0.8650(3) 0.3522(5) 0.8134(3) 0.055(2) Uani 1 1 d . . . . .
C82 C 0.7665(3) 0.7058(5) 0.7017(4) 0.063(3) Uani 1 1 d . . . . .
C85 C 0.6306(2) 0.4670(4) 0.8146(3) 0.0455(19) Uani 1 1 d . . . . .
C46A C 0.3741(15) 1.056(2) 0.8436(19) 0.061(15) Uiso 0.425(16) 1 d . . P C 2
H46A H 0.373201 1.102487 0.857856 0.074 Uiso 0.425(16) 1 calc R U P C 2
C2 C 0.3758(2) 0.4591(4) 0.6436(3) 0.0444(18) Uani 1 1 d . . . . .
F22 F 0.5686(3) 0.4058(5) 0.8269(6) 0.109(4) Uani 0.610(18) 1 d D . P D 1
C177 C 0.5351(3) 0.8737(5) 0.7603(3) 0.058(2) Uani 1 1 d . . . . .
C30 C 0.3814(3) 0.5316(7) 0.4524(3) 0.070(3) Uani 1 1 d . . . . .
H30 H 0.375923 0.577870 0.446930 0.084 Uiso 1 1 calc R U . . .
C53 C 0.6214(3) 0.5751(5) 0.6495(3) 0.052(2) Uani 1 1 d . . . . .
H53 H 0.611788 0.616758 0.632969 0.062 Uiso 1 1 calc R U . . .
C100 C 0.1173(3) 0.9227(5) 0.8905(3) 0.061(2) Uani 1 1 d . . . . .
H100 H 0.143505 0.916552 0.908721 0.073 Uiso 1 1 calc R U . . .
C48 C 0.6321(2) 0.5246(4) 0.6100(3) 0.0425(18) Uani 1 1 d . . . . .
C111 C 0.1497(3) 0.8765(4) 1.0202(3) 0.052(2) Uani 1 1 d . . . . .
H111 H 0.155068 0.830423 1.013973 0.062 Uiso 1 1 calc R U . . .
C176 C 0.5705(3) 0.8448(4) 0.7406(3) 0.055(2) Uani 1 1 d . . . . .
H176 H 0.586321 0.812977 0.757943 0.066 Uiso 1 1 calc R U . . .
C151 C 0.5746(2) 1.1518(4) 0.6845(3) 0.0394(17) Uani 1 1 d . . . . .
C115 C 0.1703(3) 0.9920(4) 1.0151(3) 0.0422(19) Uani 1 1 d . . . . .
H115 H 0.189770 1.025392 1.006232 0.051 Uiso 1 1 calc R U . . .
C114 C 0.1340(3) 1.0104(4) 1.0382(3) 0.052(2) Uani 1 1 d . . . . .
H114 H 0.128186 1.056515 1.043773 0.062 Uiso 1 1 calc R U . . .
C27 C 0.3977(2) 0.3947(6) 0.4663(3) 0.059(2) Uani 1 1 d . . . . .
H27 H 0.403656 0.348293 0.469868 0.071 Uiso 1 1 calc R U . . .
F37 F 0.3844(3) 0.8223(4) 0.7175(3) 0.1198(10) Uani 1 1 d . . . . .
C156 C 0.5055(3) 1.1915(5) 0.7874(3) 0.056(2) Uani 1 1 d . . . . .
C163 C 0.4842(3) 1.1287(4) 0.5042(3) 0.052(2) Uani 1 1 d . . . . .
C78 C 0.8170(2) 0.6957(4) 0.7683(3) 0.0422(18) Uani 1 1 d . . . . .
H78 H 0.832407 0.731654 0.755038 0.051 Uiso 1 1 calc R U . . .
F24 F 0.6131(4) 0.3665(7) 0.7752(5) 0.109(4) Uani 0.610(18) 1 d D . P D 1
C57 C 0.6262(3) 0.5463(6) 0.4494(4) 0.073(3) Uani 1 1 d . . . . .
H57A H 0.625493 0.587736 0.468200 0.110 Uiso 1 1 calc R U . . .
H57B H 0.610828 0.552917 0.419673 0.110 Uiso 1 1 calc R U . . .
H57C H 0.654790 0.534814 0.441927 0.110 Uiso 1 1 calc R U . . .
C66 C 0.7592(3) 0.3642(6) 0.6846(4) 0.066(3) Uani 1 1 d D . . . .
C37 C 0.4444(3) 0.6915(4) 0.4684(3) 0.056(2) Uani 1 1 d . . . . .
H37 H 0.436739 0.694955 0.435793 0.067 Uiso 1 1 calc R U . . .
C4 C 0.3517(3) 0.4710(4) 0.7248(3) 0.049(2) Uani 1 1 d . . . . .
H4 H 0.329491 0.475980 0.746503 0.059 Uiso 1 1 calc R U . . .
C58 C 0.6092(3) 0.4232(6) 0.4496(4) 0.069(3) Uani 1 1 d . . . . .
H58A H 0.590402 0.425392 0.422343 0.103 Uiso 1 1 calc R U . . .
H58B H 0.601596 0.385292 0.470049 0.103 Uiso 1 1 calc R U . . .
H58C H 0.637448 0.417115 0.438131 0.103 Uiso 1 1 calc R U . . .
C140 C 0.4218(3) 0.9252(5) 0.9132(4) 0.068(3) Uani 1 1 d . . . . .
H140 H 0.441217 0.890249 0.908220 0.081 Uiso 1 1 calc R U . . .
F15 F 0.8870(4) 0.7389(7) 0.8144(5) 0.136(6) Uani 0.804(17) 1 d . . P A 1
F46 F 0.4840(3) 0.8354(4) 0.8129(3) 0.1198(10) Uani 1 1 d . . . . .
F38 F 0.3707(3) 0.8210(4) 0.6484(3) 0.1198(10) Uani 1 1 d . . . . .
F47 F 0.5447(3) 0.8131(4) 0.8310(3) 0.1198(10) Uani 1 1 d . . . . .
C106 C 0.1981(3) 0.7907(4) 0.8326(4) 0.065(3) Uani 1 1 d . . . . .
H106 H 0.167882 0.795195 0.838387 0.078 Uiso 1 1 calc R U . . .
C128 C 0.1657(2) 1.1906(4) 1.0020(4) 0.056(2) Uani 1 1 d . . . . .
H128 H 0.139306 1.201765 1.014224 0.067 Uiso 1 1 calc R U . . .
C11 C 0.4819(4) 0.5413(6) 0.7339(4) 0.082(3) Uani 1 1 d . . . . .
H11A H 0.478127 0.564472 0.703347 0.123 Uiso 1 1 calc R U . . .
H11B H 0.510942 0.543121 0.743090 0.123 Uiso 1 1 calc R U . . .
H11C H 0.465128 0.563229 0.758369 0.123 Uiso 1 1 calc R U . . .
C135 C 0.2381(3) 1.2522(4) 0.8710(3) 0.063(2) Uani 1 1 d . . . . .
H13A H 0.218524 1.287157 0.880721 0.094 Uiso 1 1 calc R U . . .
H13B H 0.244047 1.256832 0.836940 0.094 Uiso 1 1 calc R U . . .
H13C H 0.263571 1.257056 0.889316 0.094 Uiso 1 1 calc R U . . .
C102 C 0.0926(3) 0.9770(6) 0.9161(4) 0.074(3) Uani 1 1 d . . . . .
H10C H 0.107570 1.019682 0.914606 0.111 Uiso 1 1 calc R U . . .
H10D H 0.088592 0.964188 0.949512 0.111 Uiso 1 1 calc R U . . .
H10E H 0.065747 0.982139 0.900605 0.111 Uiso 1 1 calc R U . . .
C136 C 0.1811(3) 1.1731(5) 0.8495(4) 0.062(2) Uani 1 1 d . . . . .
H13D H 0.167802 1.130582 0.858186 0.094 Uiso 1 1 calc R U . . .
H13E H 0.189058 1.171807 0.815862 0.094 Uiso 1 1 calc R U . . .
H13F H 0.161784 1.210173 0.854773 0.094 Uiso 1 1 calc R U . . .
C129 C 0.1725(2) 1.1927(4) 0.9534(4) 0.052(2) Uani 1 1 d . . . . .
H129 H 0.150861 1.206160 0.932737 0.062 Uiso 1 1 calc R U . . .
C112 C 0.1143(3) 0.8949(5) 1.0440(3) 0.062(2) Uani 1 1 d . . . . .
H112 H 0.095319 0.861533 1.054127 0.074 Uiso 1 1 calc R U . . .
C97 C 0.2224(3) 0.9831(5) 0.7607(4) 0.056(2) Uani 1 1 d . . . . .
H97 H 0.241142 0.957129 0.782166 0.067 Uiso 1 1 calc R U . . .
C133 C 0.2602(3) 1.0704(5) 1.0763(4) 0.071(3) Uani 1 1 d . . . . .
H13G H 0.234595 1.074451 1.094466 0.107 Uiso 1 1 calc R U . . .
H13H H 0.282880 1.059545 1.098076 0.107 Uiso 1 1 calc R U . . .
H13I H 0.257432 1.034733 1.052522 0.107 Uiso 1 1 calc R U . . .
C117 C 0.2426(3) 0.8663(5) 1.0744(3) 0.059(2) Uani 1 1 d . . . . .
H117 H 0.222828 0.899356 1.082923 0.070 Uiso 1 1 calc R U . . .
C127 C 0.1962(2) 1.1726(4) 1.0328(3) 0.0490(19) Uani 1 1 d . . . . .
H127 H 0.190839 1.172491 1.066041 0.059 Uiso 1 1 calc R U . . .
C132 C 0.2757(5) 1.1954(7) 1.0860(5) 0.105(5) Uani 1 1 d . . . . .
H13J H 0.272673 1.237759 1.068564 0.158 Uiso 1 1 calc R U . . .
H13K H 0.303371 1.192945 1.099823 0.158 Uiso 1 1 calc R U . . .
H13L H 0.255192 1.193394 1.111601 0.158 Uiso 1 1 calc R U . . .
C28 C 0.3614(3) 0.4142(8) 0.4449(3) 0.081(4) Uani 1 1 d . . . . .
H28 H 0.341908 0.381255 0.435376 0.098 Uiso 1 1 calc R U . . .
C38 C 0.4165(3) 0.7063(5) 0.5032(4) 0.065(3) Uani 1 1 d . . . . .
H38 H 0.388787 0.715615 0.494572 0.078 Uiso 1 1 calc R U . . .
C119 C 0.2906(3) 0.7807(5) 1.0981(4) 0.072(3) Uani 1 1 d . . . . .
H119 H 0.302786 0.754550 1.122661 0.086 Uiso 1 1 calc R U . . .
F43 F 0.6475(2) 0.8824(4) 0.6612(3) 0.106(2) Uani 1 1 d . . . . .
C120 C 0.3011(3) 0.7712(5) 1.0529(4) 0.071(3) Uani 1 1 d . . . . .
H120 H 0.321857 0.739290 1.045437 0.085 Uiso 1 1 calc R U . . .
C121 C 0.2825(3) 0.8070(4) 1.0162(4) 0.061(2) Uani 1 1 d . . . . .
H121 H 0.290078 0.799039 0.983957 0.073 Uiso 1 1 calc R U . . .
F44 F 0.6127(2) 0.8084(4) 0.6305(3) 0.121(3) Uani 1 1 d . . . . .
C12 C 0.4739(3) 0.4294(8) 0.7764(4) 0.089(4) Uani 1 1 d . . . . .
H12A H 0.467751 0.459508 0.803044 0.133 Uiso 1 1 calc R U . . .
H12B H 0.502387 0.413505 0.779018 0.133 Uiso 1 1 calc R U . . .
H12C H 0.455153 0.390961 0.777116 0.133 Uiso 1 1 calc R U . . .
C118 C 0.2621(4) 0.8282(6) 1.1089(4) 0.074(3) Uani 1 1 d . . . . .
H118 H 0.255346 0.835612 1.141397 0.089 Uiso 1 1 calc R U . . .
C20 C 0.4970(4) 0.3777(6) 0.4556(4) 0.042(2) Uani 0.91(3) 1 d . U P E 1
F17 F 0.7325(3) 0.7411(6) 0.7082(3) 0.166(5) Uani 1 1 d . . . . .
C101 C 0.0930(3) 0.8550(6) 0.8938(4) 0.087(4) Uani 1 1 d . . . . .
H10F H 0.067845 0.858198 0.874740 0.130 Uiso 1 1 calc R U . . .
H10G H 0.085837 0.846043 0.927142 0.130 Uiso 1 1 calc R U . . .
H10H H 0.110206 0.818402 0.881618 0.130 Uiso 1 1 calc R U . . .
C175 C 0.5817(2) 0.8640(4) 0.6948(3) 0.0467(19) Uani 1 1 d . . . . .
F45 F 0.6399(3) 0.7947(6) 0.6992(4) 0.169(5) Uani 1 1 d . . . . .
C15 C 0.4786(3) 0.2361(4) 0.6365(4) 0.062(2) Uani 1 1 d . . . . .
H15A H 0.473027 0.199960 0.659363 0.093 Uiso 1 1 calc R U . . .
H15B H 0.508373 0.241593 0.632837 0.093 Uiso 1 1 calc R U . . .
H15C H 0.466334 0.224738 0.605648 0.093 Uiso 1 1 calc R U . . .
C18 C 0.5578(3) 0.3499(6) 0.5775(4) 0.076(3) Uani 1 1 d . . . . .
H18A H 0.587377 0.356340 0.582115 0.114 Uiso 1 1 calc R U . . .
H18B H 0.549683 0.368018 0.546355 0.114 Uiso 1 1 calc R U . . .
H18C H 0.551275 0.301916 0.578727 0.114 Uiso 1 1 calc R U . . .
C99 C 0.2295(4) 0.9568(7) 0.7108(4) 0.094(4) Uani 1 1 d . . . . .
H99A H 0.219251 0.910649 0.708522 0.140 Uiso 1 1 calc R U . . .
H99B H 0.258983 0.957596 0.703599 0.140 Uiso 1 1 calc R U . . .
H99C H 0.214770 0.985195 0.687893 0.140 Uiso 1 1 calc R U . . .
C13 C 0.4595(3) 0.3028(4) 0.6552(3) 0.055(2) Uani 1 1 d . . . . .
H13 H 0.471981 0.311737 0.687219 0.065 Uiso 1 1 calc R U . . .
C54 C 0.5853(5) 0.5506(8) 0.6789(6) 0.124(6) Uani 1 1 d . . . . .
H54A H 0.595292 0.520760 0.704153 0.187 Uiso 1 1 calc R U . . .
H54B H 0.566157 0.525996 0.658308 0.187 Uiso 1 1 calc R U . . .
H54C H 0.571161 0.589062 0.693173 0.187 Uiso 1 1 calc R U . . .
C179 C 0.6195(3) 0.8353(6) 0.6731(4) 0.069(3) Uani 1 1 d . . . . .
C14 C 0.4139(4) 0.2915(5) 0.6631(5) 0.089(4) Uani 1 1 d . . . . .
H14A H 0.399947 0.288356 0.632137 0.134 Uiso 1 1 calc R U . . .
H14B H 0.402406 0.329205 0.681181 0.134 Uiso 1 1 calc R U . . .
H14C H 0.409728 0.249762 0.680875 0.134 Uiso 1 1 calc R U . . .
C144 C 0.3768(3) 1.0540(6) 1.0406(4) 0.070(3) Uani 1 1 d . . . . .
H14D H 0.363121 1.061420 1.071336 0.104 Uiso 1 1 calc R U . . .
H14E H 0.373410 1.093793 1.020499 0.104 Uiso 1 1 calc R U . . .
H14F H 0.406125 1.045586 1.045920 0.104 Uiso 1 1 calc R U . . .
C171 C 0.3658(3) 0.8608(5) 0.6863(5) 0.072(3) Uani 1 1 d . . . . .
C145 C 0.3607(4) 0.9314(7) 1.0478(5) 0.093(4) Uani 1 1 d . . . . .
H14G H 0.389557 0.921471 1.054917 0.139 Uiso 1 1 calc R U . . .
H14H H 0.348390 0.893479 1.030735 0.139 Uiso 1 1 calc R U . . .
H14I H 0.345693 0.938851 1.077714 0.139 Uiso 1 1 calc R U . . .
C03A C 0.2820(5) 0.8599(12) 0.8543(14) 0.067(8) Uiso 0.425(16) 1 d D U P C 2
H03A H 0.284396 0.876213 0.820653 0.080 Uiso 0.425(16) 1 calc R U P C 2
C104 C 0.3059(7) 0.8964(13) 0.8911(12) 0.065(6) Uani 0.575(16) 1 d . U P C 1
H10I H 0.334705 0.882187 0.888787 0.098 Uiso 0.575(16) 1 calc R U P C 1
H10J H 0.296384 0.891106 0.924051 0.098 Uiso 0.575(16) 1 calc R U P C 1
H10K H 0.303535 0.943560 0.881639 0.098 Uiso 0.575(16) 1 calc R U P C 1
C55 C 0.6570(3) 0.5956(9) 0.6796(6) 0.127(7) Uani 1 1 d . . . . .
H55A H 0.648682 0.632283 0.700795 0.191 Uiso 1 1 calc R U . . .
H55B H 0.679569 0.610843 0.659051 0.191 Uiso 1 1 calc R U . . .
H55C H 0.666234 0.557282 0.698668 0.191 Uiso 1 1 calc R U . . .
C147 C 0.4051(6) 1.1004(12) 0.8174(9) 0.077(6) Uani 0.575(16) 1 d . . P C 1
H14J H 0.426779 1.106707 0.841363 0.115 Uiso 0.575(16) 1 calc R U P C 1
H14K H 0.396756 1.144110 0.804765 0.115 Uiso 0.575(16) 1 calc R U P C 1
H14L H 0.415645 1.072330 0.791437 0.115 Uiso 0.575(16) 1 calc R U P C 1
C45 C 0.4443(4) 0.6840(5) 0.6524(4) 0.074(3) Uani 1 1 d . U . . .
H45A H 0.424254 0.720133 0.647712 0.110 Uiso 1 1 calc R U . . .
H45B H 0.454895 0.685715 0.685091 0.110 Uiso 1 1 calc R U . . .
H45C H 0.430980 0.640556 0.646897 0.110 Uiso 1 1 calc R U . . .
C46 C 0.5013(4) 0.7598(5) 0.6283(4) 0.087(4) Uani 1 1 d . U . . .
H46B H 0.483582 0.796970 0.618272 0.130 Uiso 1 1 calc R U . . .
H46C H 0.527469 0.761980 0.611065 0.130 Uiso 1 1 calc R U . . .
H46D H 0.506475 0.763042 0.662668 0.130 Uiso 1 1 calc R U . . .
C107 C 0.2104(6) 0.7207(5) 0.8470(5) 0.124(6) Uani 1 1 d . . . . .
H10L H 0.196010 0.688040 0.826885 0.186 Uiso 1 1 calc R U . . .
H10M H 0.203071 0.713217 0.880443 0.186 Uiso 1 1 calc R U . . .
H10N H 0.240194 0.715306 0.842990 0.186 Uiso 1 1 calc R U . . .
C148 C 0.3491(10) 1.0180(15) 0.7982(7) 0.113(11) Uani 0.575(16) 1 d . . P C 1
H14M H 0.343626 1.044388 0.769439 0.170 Uiso 0.575(16) 1 calc R U P C 1
H14N H 0.323245 0.998902 0.810108 0.170 Uiso 0.575(16) 1 calc R U P C 1
H14O H 0.368324 0.981658 0.790690 0.170 Uiso 0.575(16) 1 calc R U P C 1
C98 C 0.2341(3) 1.0580(6) 0.7663(5) 0.081(3) Uani 1 1 d . . . . .
H98A H 0.262085 1.065190 0.754399 0.122 Uiso 1 1 calc R U . . .
H98B H 0.232798 1.070464 0.800111 0.122 Uiso 1 1 calc R U . . .
H98C H 0.214789 1.085731 0.748129 0.122 Uiso 1 1 calc R U . . .
C43 C 0.5101(5) 0.5835(8) 0.4196(5) 0.050(4) Uani 0.575(16) 1 d . . P C 1
H43A H 0.513258 0.548325 0.443768 0.075 Uiso 0.575(16) 1 calc R U P C 1
H43B H 0.529987 0.576018 0.393843 0.075 Uiso 0.575(16) 1 calc R U P C 1
H43C H 0.482138 0.582065 0.406609 0.075 Uiso 0.575(16) 1 calc R U P C 1
C180 C 0.5230(4) 0.8550(7) 0.8092(5) 0.093(4) Uani 1 1 d . . . . .
C23 C 0.5290(5) 0.3220(9) 0.3715(5) 0.080(6) Uani 0.91(3) 1 d . . P E 1
H23 H 0.540265 0.303430 0.343189 0.096 Uiso 0.91(3) 1 calc R U P E 1
C24 C 0.5293(7) 0.2867(7) 0.4123(7) 0.118(9) Uani 0.91(3) 1 d . . P E 1
H24 H 0.539634 0.242098 0.412138 0.141 Uiso 0.91(3) 1 calc R U P E 1
C108 C 0.2051(6) 0.7956(6) 0.7786(5) 0.139(7) Uani 1 1 d . . . . .
H10O H 0.234563 0.791725 0.771711 0.208 Uiso 1 1 calc R U . . .
H10P H 0.194948 0.838979 0.767010 0.208 Uiso 1 1 calc R U . . .
H10Q H 0.190225 0.759261 0.762522 0.208 Uiso 1 1 calc R U . . .
C42 C 0.5170(6) 0.7100(10) 0.4031(7) 0.063(5) Uani 0.575(16) 1 d . . P C 1
H42A H 0.540678 0.704501 0.381722 0.094 Uiso 0.575(16) 1 calc R U P C 1
H42B H 0.518305 0.754279 0.418239 0.094 Uiso 0.575(16) 1 calc R U P C 1
H42C H 0.491513 0.706249 0.384653 0.094 Uiso 0.575(16) 1 calc R U P C 1
C05A C 0.3023(6) 0.7904(9) 0.8557(8) 0.058(6) Uiso 0.425(16) 1 d D U P C 2
H05A H 0.331878 0.794932 0.849942 0.087 Uiso 0.425(16) 1 calc R U P C 2
H05B H 0.290106 0.761765 0.831027 0.087 Uiso 0.425(16) 1 calc R U P C 2
H05C H 0.297760 0.770014 0.887081 0.087 Uiso 0.425(16) 1 calc R U P C 2
F3 F 0.89292(17) 0.4014(4) 0.8216(3) 0.093(2) Uani 1 1 d . . . . .
F1 F 0.8606(2) 0.3272(3) 0.8569(2) 0.0845(19) Uani 1 1 d . . . . .
F2 F 0.8822(2) 0.3064(5) 0.7867(3) 0.126(3) Uani 1 1 d . . . . .
F24A F 0.5725(4) 0.4068(7) 0.7854(5) 0.070(6) Uiso 0.390(18) 1 d D . P D 2
F14A F 0.8612(10) 0.7397(12) 0.8608(10) 0.066(10) Uiso 0.196(17) 1 d D . P A 2
F15A F 0.8947(7) 0.7081(11) 0.7999(7) 0.032(7) Uiso 0.196(17) 1 d D . P A 2
F5A F 0.753(2) 0.2983(11) 0.689(2) 0.04(2) Uiso 0.064(13) 1 d D . P B 2
F4A F 0.7881(18) 0.372(3) 0.652(2) 0.05(2) Uiso 0.064(13) 1 d D . P B 2
F6A F 0.7250(15) 0.388(4) 0.665(4) 0.292 Uiso 0.0645 1 d D . P B 2
F13A F 0.8892(9) 0.6427(13) 0.8574(9) 0.051 Uiso 0.196 1 d D . P A 2
F23A F 0.6031(6) 0.3624(11) 0.8475(6) 0.109 Uiso 0.3897 1 d D . P D 2
F35 F 0.5108(2) 0.8900(3) 0.4513(2) 0.035 Uani 0.6518 1 d . . P F 1
F34 F 0.5460(3) 0.8511(4) 0.5088(3) 0.064 Uani 0.6518 1 d . . P F 1
F36 F 0.48003(19) 0.8393(3) 0.5036(2) 0.040 Uani 0.6518 1 d . . P F 1
F23 F 0.6199(3) 0.3621(6) 0.8498(5) 0.109 Uani 0.6103 1 d D . P D 1
C105 C 0.2983(6) 0.8444(10) 0.8137(7) 0.072 Uani 0.5748 1 d . . P C 1
H10R H 0.280427 0.864274 0.789396 0.109 Uiso 0.575(16) 1 calc R U P C 1
H10S H 0.300929 0.796058 0.807941 0.109 Uiso 0.575(16) 1 calc R U P C 1
H10T H 0.325523 0.865387 0.812293 0.109 Uiso 0.575(16) 1 calc R U P C 1
C103 C 0.2808(6) 0.8552(12) 0.8597(10) 0.062(5) Uani 0.575(16) 1 d . U P C 1
H103 H 0.286661 0.810247 0.874114 0.074 Uiso 0.575(16) 1 calc R U P C 1
C04A C 0.3052(9) 0.9099(14) 0.8851(16) 0.055(7) Uiso 0.425(16) 1 d D U P C 2
H04A H 0.303516 0.896155 0.918542 0.082 Uiso 0.425(16) 1 calc R U P C 2
H04B H 0.292964 0.954592 0.881349 0.082 Uiso 0.425(16) 1 calc R U P C 2
H04C H 0.334116 0.911344 0.875164 0.082 Uiso 0.425(16) 1 calc R U P C 2
C48A C 0.3330(7) 1.0532(11) 0.8198(9) 0.053(6) Uiso 0.425(16) 1 d . . P C 2
H48A H 0.320564 1.009099 0.825477 0.079 Uiso 0.425(16) 1 d R U P C 2
H48B H 0.335124 1.061119 0.785407 0.079 Uiso 0.425(16) 1 d R U P C 2
H48C H 0.315694 1.088099 0.834197 0.079 Uiso 0.425(16) 1 d R U P C 2
C146 C 0.3694(10) 1.0672(16) 0.8397(10) 0.056(9) Uani 0.575(16) 1 d . . P C 1
H146 H 0.348943 1.101053 0.850984 0.067 Uiso 0.575(16) 1 calc R U P C 1
C47A C 0.4070(9) 1.0670(16) 0.8025(10) 0.067(8) Uiso 0.425(16) 1 d . . P C 2
H47A H 0.434281 1.073192 0.816618 0.101 Uiso 0.425(16) 1 calc R U P C 2
H47B H 0.399638 1.106745 0.783813 0.101 Uiso 0.425(16) 1 calc R U P C 2
H47C H 0.407229 1.027420 0.781747 0.101 Uiso 0.425(16) 1 calc R U P C 2
C43A C 0.4964(8) 0.6202(13) 0.3976(10) 0.080(8) Uiso 0.425(16) 1 d D . P C 2
H43D H 0.477417 0.585890 0.409654 0.120 Uiso 0.425(16) 1 calc R U P C 2
H43E H 0.518607 0.598490 0.379698 0.120 Uiso 0.425(16) 1 calc R U P C 2
H43F H 0.481413 0.650945 0.376500 0.120 Uiso 0.425(16) 1 calc R U P C 2
C42A C 0.5340(8) 0.7259(10) 0.4220(9) 0.055(6) Uiso 0.425(16) 1 d D . P C 2
H42D H 0.512220 0.757990 0.414102 0.082 Uiso 0.425(16) 1 calc R U P C 2
H42E H 0.550706 0.717068 0.393557 0.082 Uiso 0.425(16) 1 calc R U P C 2
H42F H 0.551539 0.744690 0.447123 0.082 Uiso 0.425(16) 1 calc R U P C 2
C41A C 0.5146(17) 0.6597(18) 0.4396(10) 0.032(10) Uiso 0.425(16) 1 d D . P C 2
H41A H 0.537603 0.631854 0.452646 0.038 Uiso 0.425(16) 1 calc R U P C 2
C21 C 0.4963(4) 0.4112(10) 0.4123(4) 0.070(4) Uani 0.91(3) 1 d . . P E 1
H21 H 0.484129 0.454560 0.410703 0.084 Uiso 0.91(3) 1 calc R U P E 1
C25 C 0.5145(6) 0.3145(6) 0.4559(6) 0.088(6) Uani 0.91(3) 1 d . . P E 1
H25 H 0.516541 0.289875 0.484779 0.105 Uiso 0.91(3) 1 calc R U P E 1
C22 C 0.5128(4) 0.3830(10) 0.3711(4) 0.079(4) Uani 0.91(3) 1 d . . P E 1
H22 H 0.512395 0.407956 0.342181 0.095 Uiso 0.91(3) 1 calc R U P E 1
C7 C 0.3643(3) 0.4530(6) 0.5907(3) 0.073(3) Uani 1 1 d . . . . .
H7 H 0.390417 0.447599 0.572241 0.088 Uiso 1 1 calc R U . . .
C8 C 0.3381(3) 0.3920(9) 0.5815(4) 0.119(6) Uani 1 1 d . . . . .
H8A H 0.351469 0.352271 0.595082 0.179 Uiso 1 1 calc R U . . .
H8B H 0.334733 0.385897 0.547032 0.179 Uiso 1 1 calc R U . . .
H8C H 0.311062 0.398154 0.596297 0.179 Uiso 1 1 calc R U . . .
C9 C 0.3439(4) 0.5168(9) 0.5743(4) 0.109(6) Uani 1 1 d . . . . .
H9A H 0.319865 0.526036 0.594311 0.164 Uiso 1 1 calc R U . . .
H9B H 0.335135 0.511769 0.541025 0.164 Uiso 1 1 calc R U . . .
H9C H 0.363433 0.554125 0.576736 0.164 Uiso 1 1 calc R U . . .
C24A C 0.548(3) 0.271(4) 0.438(3) 0.06(3) Uiso 0.09(3) 1 d D . P E 2
H24A H 0.561641 0.230065 0.444456 0.068 Uiso 0.09(3) 1 calc R U P E 2
C25A C 0.530(3) 0.307(4) 0.476(2) 0.05(3) Uiso 0.09(3) 1 d D . P E 2
H25A H 0.531659 0.291474 0.507363 0.063 Uiso 0.09(3) 1 calc R U P E 2
C23A C 0.546(3) 0.296(4) 0.391(3) 0.06(3) Uiso 0.09(3) 1 d D . P E 2
H23A H 0.561134 0.273858 0.366530 0.067 Uiso 0.09(3) 1 calc R U P E 2
C22A C 0.522(2) 0.352(4) 0.380(2) 0.02(2) Uiso 0.09(3) 1 d D . P E 2
H22A H 0.520442 0.369036 0.348805 0.021 Uiso 0.09(3) 1 calc R U P E 2
C20A C 0.509(3) 0.368(4) 0.465(2) 0.026(15) Uiso 0.09(3) 1 d D U P E 2
C21A C 0.500(2) 0.384(3) 0.418(2) 0.02(2) Uiso 0.09(3) 1 d D . P E 2
H21A H 0.479242 0.415833 0.410396 0.019 Uiso 0.09(3) 1 calc R U P E 2
F35A F 0.5362(4) 0.8944(6) 0.4582(5) 0.049(4) Uiso 0.348(12) 1 d . . P F 2
F36A F 0.4810(6) 0.8613(10) 0.4736(8) 0.089(6) Uiso 0.348(12) 1 d . . P F 2
F34A F 0.5316(4) 0.8363(7) 0.5231(5) 0.047(4) Uiso 0.348(12) 1 d . . P F 2

loop_
_atom_site_aniso_label
_atom_site_aniso_U_11
_atom_site_aniso_U_22
_atom_site_aniso_U_33
_atom_site_aniso_U_23
_atom_site_aniso_U_13
_atom_site_aniso_U_12
Ge1 0.0360(4) 0.0363(4) 0.0340(4) 0.0019(3) 0.0076(3) 0.0019(3)
Co2 0.0305(5) 0.0313(5) 0.0357(6) -0.0002(4) -0.0027(4) -0.0032(4)
Ge2 0.0371(4) 0.0309(4) 0.0426(5) -0.0005(3) -0.0093(4) 0.0002(3)
Co1 0.0273(5) 0.0327(4) 0.0256(5) 0.0003(4) -0.0001(4) -0.0027(3)
P1 0.0340(9) 0.0420(10) 0.0266(9) -0.0046(7) 0.0019(7) -0.0083(8)
P2 0.0413(10) 0.0302(9) 0.0441(11) 0.0020(8) -0.0058(9) -0.0056(7)
Si2 0.0488(12) 0.0365(11) 0.0447(12) -0.0068(9) -0.0097(10) 0.0058(9)
Si1 0.0375(10) 0.0339(10) 0.0355(10) -0.0016(8) 0.0014(8) -0.0011(8)
C88 0.031(3) 0.040(4) 0.026(3) -0.001(3) -0.004(3) -0.002(3)
C122 0.033(3) 0.034(3) 0.021(3) -0.002(3) 0.000(3) 0.002(3)
F12 0.080(4) 0.045(3) 0.086(4) -0.028(3) -0.007(3) 0.020(3)
C71 0.039(4) 0.033(3) 0.031(4) 0.008(3) -0.001(3) 0.008(3)
F9 0.094(4) 0.048(3) 0.041(3) 0.016(2) -0.009(3) -0.018(3)
N2 0.049(4) 0.026(3) 0.044(4) 0.004(3) -0.012(3) -0.003(2)
F31 0.153(6) 0.054(3) 0.039(3) 0.012(2) 0.004(3) 0.027(3)
C67 0.020(3) 0.034(3) 0.026(4) 0.003(3) 0.003(3) -0.001(2)
F30 0.064(3) 0.108(4) 0.042(3) -0.012(3) 0.012(2) -0.013(3)
F32 0.097(4) 0.073(4) 0.075(4) 0.029(3) 0.009(3) 0.049(3)
C84 0.024(3) 0.038(4) 0.047(4) 0.005(3) 0.000(3) 0.001(3)
C72 0.029(3) 0.030(3) 0.029(4) -0.004(3) 0.001(3) -0.001(3)
C83 0.027(3) 0.035(3) 0.023(3) 0.001(3) 0.006(3) 0.003(3)
F8 0.120(5) 0.034(3) 0.082(4) 0.017(3) 0.026(4) 0.021(3)
C80 0.029(3) 0.033(3) 0.029(3) 0.000(3) -0.001(3) 0.001(3)
F10 0.123(5) 0.052(3) 0.032(3) -0.008(2) -0.004(3) -0.012(3)
F11 0.071(3) 0.053(3) 0.076(4) -0.027(3) 0.011(3) -0.028(2)
C173 0.034(4) 0.035(4) 0.036(4) 0.001(3) 0.002(3) 0.002(3)
B1 0.028(4) 0.032(4) 0.023(4) 0.002(3) 0.000(3) 0.001(3)
C161 0.035(4) 0.038(4) 0.039(4) 0.004(3) -0.001(3) 0.002(3)
C109 0.055(5) 0.030(4) 0.051(5) -0.002(3) -0.010(4) -0.004(3)
N6 0.033(3) 0.040(3) 0.033(3) -0.003(2) 0.003(3) -0.002(2)
C157 0.030(4) 0.030(3) 0.038(4) 0.004(3) 0.003(3) 0.003(3)
C137 0.029(4) 0.041(4) 0.043(4) -0.007(3) 0.003(3) 0.002(3)
C159 0.043(4) 0.030(3) 0.038(4) 0.003(3) -0.005(3) 0.005(3)
F42 0.070(3) 0.058(3) 0.054(3) 0.017(2) -0.004(2) 0.020(2)
F27 0.039(3) 0.082(4) 0.088(4) 0.020(3) 0.019(3) 0.014(3)
N3 0.030(3) 0.034(3) 0.034(3) 0.003(2) -0.002(2) -0.006(2)
F40 0.024(2) 0.066(3) 0.155(6) 0.006(4) -0.006(3) 0.006(2)
N4 0.035(3) 0.036(3) 0.046(4) 0.001(3) -0.010(3) -0.002(2)
N1 0.029(3) 0.043(3) 0.026(3) 0.003(2) 0.004(2) -0.003(2)
F7 0.092(4) 0.055(3) 0.076(4) 0.018(3) -0.021(3) -0.034(3)
N5 0.035(3) 0.034(3) 0.032(3) 0.003(2) 0.003(3) -0.005(2)
C154 0.033(4) 0.045(4) 0.033(4) 0.002(3) 0.006(3) 0.004(3)
C60 0.031(4) 0.041(4) 0.030(4) -0.005(3) 0.000(3) 0.000(3)
C59 0.027(3) 0.038(4) 0.027(3) 0.002(3) 0.001(3) -0.001(3)
C69 0.029(3) 0.034(4) 0.037(4) -0.005(3) 0.007(3) 0.001(3)
C19 0.046(4) 0.041(4) 0.040(4) -0.007(3) 0.011(3) -0.012(3)
C1 0.034(4) 0.038(4) 0.028(4) 0.000(3) 0.007(3) -0.002(3)
C32 0.032(3) 0.036(4) 0.026(3) 0.005(3) 0.004(3) 0.000(3)
C10 0.041(4) 0.095(7) 0.025(4) -0.007(4) 0.004(3) -0.007(4)
C70 0.037(4) 0.044(4) 0.024(4) 0.006(3) -0.001(3) -0.006(3)
C178 0.046(4) 0.051(5) 0.040(4) 0.010(4) 0.004(3) 0.009(4)
C76 0.029(4) 0.049(4) 0.031(4) 0.002(3) 0.004(3) -0.006(3)
F25 0.055(3) 0.089(4) 0.064(3) 0.029(3) 0.004(3) -0.009(3)
C90 0.035(4) 0.051(5) 0.062(6) 0.001(4) -0.009(4) 0.014(3)
F41 0.126(3) 0.108(2) 0.125(2) 0.034(2) 0.022(2) 0.0070(18)
F18 0.106(5) 0.136(6) 0.069(4) 0.046(4) -0.027(4) -0.034(5)
C164 0.052(5) 0.050(4) 0.039(4) -0.004(3) -0.011(4) 0.012(4)
C160 0.039(4) 0.043(4) 0.034(4) 0.004(3) -0.002(4) 0.001(3)
C162 0.035(4) 0.031(4) 0.036(4) 0.004(3) -0.005(3) 0.006(3)
C150 0.034(4) 0.038(4) 0.034(4) -0.003(3) 0.000(3) 0.008(3)
C61 0.040(4) 0.038(4) 0.042(4) -0.007(3) -0.012(3) 0.007(3)
C52 0.029(4) 0.049(4) 0.030(4) -0.005(3) -0.002(3) -0.003(3)
C73 0.050(5) 0.041(4) 0.034(4) 0.000(3) 0.005(3) 0.000(3)
C75 0.021(3) 0.034(3) 0.030(4) 0.000(3) 0.006(3) 0.001(2)
C149 0.036(4) 0.039(4) 0.026(4) 0.005(3) 0.000(3) 0.007(3)
C35 0.049(4) 0.032(4) 0.036(4) 0.004(3) 0.001(3) 0.009(3)
C47 0.026(3) 0.038(4) 0.036(4) 0.006(3) 0.001(3) -0.004(3)
C31 0.032(4) 0.079(6) 0.024(4) 0.003(4) 0.000(3) 0.003(4)
C92 0.042(4) 0.038(4) 0.044(5) -0.004(3) 0.001(3) 0.003(3)
F13 0.043(4) 0.099(6) 0.094(6) -0.052(5) -0.022(4) 0.013(4)
C62 0.050(5) 0.047(4) 0.053(5) -0.013(4) -0.011(4) 0.011(4)
C165 0.034(4) 0.042(4) 0.036(4) -0.001(3) 0.000(3) 0.004(3)
C91 0.035(4) 0.034(4) 0.042(4) -0.002(3) -0.005(3) 0.000(3)
C167 0.039(4) 0.037(4) 0.070(6) 0.008(4) 0.002(4) -0.005(3)
F20 0.093(4) 0.061(3) 0.075(4) 0.024(3) 0.020(3) 0.036(3)
C170 0.039(4) 0.038(4) 0.033(4) 0.003(3) -0.001(3) 0.002(3)
F29 0.107(5) 0.116(5) 0.100(5) -0.069(4) 0.044(4) -0.047(4)
C130 0.049(4) 0.035(4) 0.042(4) 0.003(3) -0.002(3) -0.005(3)
C40 0.058(5) 0.031(4) 0.049(5) 0.008(3) 0.009(4) 0.005(3)
C172 0.037(4) 0.055(5) 0.042(4) -0.005(4) -0.006(3) 0.005(3)
C6 0.038(4) 0.045(4) 0.030(4) 0.002(3) 0.001(3) 0.002(3)
F26 0.068(4) 0.087(4) 0.107(5) -0.041(4) 0.028(3) -0.045(3)
C50 0.041(4) 0.054(5) 0.066(6) 0.001(4) -0.006(4) 0.013(4)
C26 0.029(4) 0.077(6) 0.026(4) -0.005(4) 0.001(3) -0.016(4)
C126 0.047(4) 0.033(4) 0.041(4) -0.001(3) 0.011(3) 0.001(3)
F21 0.123(5) 0.064(3) 0.059(3) -0.011(3) 0.008(3) 0.038(3)
C153 0.043(4) 0.056(5) 0.033(4) -0.001(3) -0.005(3) 0.007(4)
C155 0.048(5) 0.048(5) 0.052(5) -0.008(4) -0.003(4) -0.004(4)
C29 0.041(6) 0.162(12) 0.032(5) -0.014(6) -0.004(4) 0.012(7)
C89 0.038(5) 0.069(6) 0.137(11) -0.003(7) -0.030(6) 0.003(5)
C17 0.037(5) 0.099(8) 0.108(9) -0.031(7) -0.015(5) 0.010(5)
C143 0.042(5) 0.070(5) 0.042(5) 0.009(4) -0.007(4) 0.000(4)
C93 0.059(6) 0.056(5) 0.038(5) 0.002(4) -0.006(4) 0.001(4)
C138 0.033(4) 0.050(4) 0.050(5) 0.005(4) -0.006(4) 0.001(3)
C33 0.056(5) 0.031(4) 0.057(5) 0.010(3) -0.008(4) -0.017(3)
C134 0.063(5) 0.038(4) 0.041(4) 0.002(3) -0.005(4) 0.004(4)
C49 0.039(4) 0.069(5) 0.041(5) 0.001(4) -0.002(4) 0.007(4)
C158 0.037(4) 0.037(4) 0.037(4) 0.001(3) 0.002(3) 0.004(3)
F14 0.051(4) 0.102(7) 0.097(7) -0.053(6) -0.009(4) -0.016(4)
C64 0.034(4) 0.048(4) 0.038(4) -0.007(3) -0.002(3) 0.004(3)
C16 0.047(5) 0.052(5) 0.074(6) -0.008(4) -0.002(4) 0.006(4)
F28 0.071(4) 0.092(4) 0.084(4) -0.020(3) 0.016(3) 0.027(3)
F5 0.081(5) 0.112(6) 0.064(4) -0.031(4) -0.028(3) -0.021(4)
C74 0.062(5) 0.046(4) 0.037(4) 0.006(3) 0.003(4) -0.020(4)
C87 0.028(3) 0.042(4) 0.038(4) 0.002(3) 0.004(3) 0.007(3)
C34 0.049(5) 0.043(4) 0.051(5) 0.004(3) -0.004(4) -0.017(4)
C81 0.032(4) 0.051(5) 0.064(6) -0.005(4) 0.005(4) -0.015(3)
C94 0.045(5) 0.062(5) 0.048(5) -0.005(4) -0.021(4) 0.009(4)
F33 0.132(6) 0.050(3) 0.113(5) 0.030(3) -0.021(5) -0.019(4)
C56 0.035(4) 0.070(5) 0.034(4) -0.007(4) 0.003(4) 0.004(4)
F4 0.161(10) 0.250(14) 0.118(8) -0.145(9) -0.091(7) 0.134(10)
F6 0.112(6) 0.180(9) 0.027(3) -0.009(4) -0.018(3) -0.029(6)
C123 0.048(4) 0.032(4) 0.047(4) 0.001(3) 0.007(4) -0.006(3)
F16 0.120(6) 0.148(7) 0.096(5) 0.087(5) -0.036(4) -0.070(5)
C166 0.042(4) 0.037(4) 0.053(5) 0.008(3) 0.006(4) 0.003(3)
C95 0.038(4) 0.068(5) 0.047(5) 0.002(4) -0.008(4) -0.004(4)
C141 0.060(6) 0.075(7) 0.073(7) -0.015(5) 0.016(5) 0.017(5)
B2 0.032(4) 0.038(4) 0.042(5) 0.005(4) 0.000(4) 0.006(3)
F39 0.126(3) 0.108(2) 0.125(2) 0.034(2) 0.022(2) 0.0070(18)
C51 0.039(4) 0.056(5) 0.049(5) -0.007(4) 0.004(4) 0.004(3)
C68 0.030(3) 0.027(3) 0.032(4) 0.005(3) 0.006(3) -0.003(3)
C125 0.037(4) 0.030(3) 0.035(4) -0.002(3) -0.001(3) -0.003(3)
C168 0.029(4) 0.050(5) 0.066(6) 0.006(4) 0.002(4) -0.006(3)
C96 0.039(4) 0.046(4) 0.044(4) 0.003(3) -0.007(3) -0.002(3)
C86 0.025(4) 0.056(5) 0.051(5) -0.003(4) -0.006(3) -0.001(3)
C131 0.050(5) 0.058(5) 0.030(4) -0.005(3) 0.004(3) 0.000(4)
C5 0.053(5) 0.058(5) 0.026(4) 0.000(3) 0.007(3) 0.005(4)
C116 0.049(5) 0.033(4) 0.061(6) 0.007(4) -0.017(4) -0.010(3)
C36 0.043(4) 0.039(4) 0.042(4) 0.003(3) 0.002(3) 0.003(3)
F48 0.126(3) 0.108(2) 0.125(2) 0.034(2) 0.022(2) 0.0070(18)
F19 0.039(3) 0.064(3) 0.186(8) -0.019(4) -0.027(4) 0.020(2)
C79 0.032(4) 0.045(4) 0.039(4) -0.001(3) 0.005(3) -0.009(3)
C113 0.037(4) 0.085(7) 0.045(5) -0.004(5) 0.005(4) -0.013(4)
C110 0.043(4) 0.044(4) 0.041(4) 0.005(3) -0.003(3) -0.011(3)
C39 0.061(5) 0.046(5) 0.070(6) 0.011(4) 0.026(5) 0.016(4)
C41 0.07(2) 0.050(13) 0.041(12) 0.007(8) 0.008(9) 0.021(12)
C124 0.036(4) 0.038(4) 0.055(5) 0.009(3) 0.011(3) -0.006(3)
C169 0.036(4) 0.049(4) 0.035(4) -0.004(3) 0.000(3) 0.002(3)
C174 0.041(4) 0.042(4) 0.033(4) 0.008(3) 0.001(3) 0.007(3)
C139 0.050(5) 0.063(5) 0.071(7) 0.007(5) -0.019(5) 0.014(4)
C63 0.053(5) 0.055(5) 0.028(4) -0.014(3) -0.009(3) 0.008(4)
C152 0.041(4) 0.040(4) 0.042(4) -0.005(3) -0.003(3) 0.000(3)
C77 0.044(4) 0.040(4) 0.043(4) 0.016(3) 0.002(3) -0.002(3)
C142 0.034(4) 0.065(5) 0.043(5) -0.002(4) 0.003(4) 0.006(4)
C3 0.030(4) 0.087(6) 0.043(5) -0.006(4) 0.007(3) 0.000(4)
C44 0.099(7) 0.034(4) 0.045(5) 0.002(3) 0.016(5) 0.005(4)
C65 0.046(5) 0.069(6) 0.050(5) -0.009(4) 0.004(4) 0.025(4)
C82 0.049(5) 0.074(6) 0.065(6) 0.028(5) 0.000(5) -0.010(5)
C85 0.030(4) 0.046(4) 0.061(5) 0.009(4) -0.005(4) -0.007(3)
C2 0.033(4) 0.071(5) 0.030(4) 0.000(4) 0.000(3) -0.003(4)
F22 0.067(6) 0.093(6) 0.168(11) -0.026(6) 0.003(6) -0.056(5)
C177 0.048(5) 0.068(6) 0.059(5) 0.022(5) 0.007(4) 0.017(4)
C30 0.035(5) 0.133(9) 0.042(5) 0.011(6) -0.007(4) 0.015(5)
C53 0.059(5) 0.060(5) 0.036(4) -0.010(4) -0.010(4) 0.004(4)
C100 0.045(5) 0.095(7) 0.042(5) 0.008(5) -0.009(4) -0.007(5)
C48 0.038(4) 0.053(5) 0.036(4) 0.009(3) -0.005(3) -0.001(3)
C111 0.054(5) 0.048(5) 0.054(5) 0.006(4) 0.005(4) -0.015(4)
C176 0.046(5) 0.057(5) 0.062(6) 0.024(4) -0.002(4) 0.007(4)
C151 0.035(4) 0.037(4) 0.046(4) 0.002(3) 0.001(3) 0.000(3)
C115 0.043(5) 0.044(4) 0.040(5) 0.001(3) 0.000(4) -0.007(3)
C114 0.058(5) 0.058(5) 0.039(5) -0.002(4) -0.004(4) -0.009(4)
C27 0.039(4) 0.102(7) 0.037(4) -0.022(5) 0.008(4) -0.021(5)
F37 0.126(3) 0.108(2) 0.125(2) 0.034(2) 0.022(2) 0.0070(18)
C156 0.050(5) 0.074(6) 0.043(5) -0.025(5) -0.002(4) 0.009(4)
C163 0.085(7) 0.033(4) 0.038(5) 0.001(3) -0.001(4) 0.015(4)
C78 0.034(4) 0.041(4) 0.052(5) 0.012(3) 0.008(3) -0.006(3)
F24 0.067(6) 0.093(6) 0.168(11) -0.026(6) 0.003(6) -0.056(5)
C57 0.082(7) 0.098(8) 0.039(5) 0.006(5) -0.007(5) -0.021(6)
C66 0.068(7) 0.080(7) 0.051(6) -0.019(5) -0.011(5) 0.008(5)
C37 0.050(5) 0.064(5) 0.053(5) 0.011(4) 0.001(4) 0.015(4)
C4 0.041(5) 0.068(5) 0.037(5) -0.001(4) 0.011(4) -0.001(4)
C58 0.057(5) 0.098(7) 0.050(5) -0.030(5) -0.002(4) 0.002(5)
C140 0.054(5) 0.070(6) 0.079(7) -0.020(5) -0.006(5) 0.021(5)
F15 0.123(9) 0.126(10) 0.157(11) 0.074(9) -0.071(8) -0.101(8)
F46 0.126(3) 0.108(2) 0.125(2) 0.034(2) 0.022(2) 0.0070(18)
F38 0.126(3) 0.108(2) 0.125(2) 0.034(2) 0.022(2) 0.0070(18)
F47 0.126(3) 0.108(2) 0.125(2) 0.034(2) 0.022(2) 0.0070(18)
C106 0.077(6) 0.041(5) 0.077(7) -0.017(4) -0.024(5) 0.003(4)
C128 0.036(4) 0.055(5) 0.077(7) 0.007(4) 0.018(4) 0.008(4)
C11 0.068(7) 0.105(9) 0.073(7) -0.020(7) 0.007(6) -0.025(6)
C135 0.088(7) 0.048(5) 0.052(5) 0.012(4) -0.003(5) -0.006(5)
C102 0.054(6) 0.116(9) 0.052(6) 0.002(6) 0.006(5) -0.002(6)
C136 0.073(6) 0.051(5) 0.064(6) 0.007(4) -0.019(5) 0.004(4)
C129 0.038(4) 0.046(4) 0.071(6) 0.007(4) -0.010(4) 0.002(3)
C112 0.054(5) 0.070(6) 0.062(6) 0.011(5) 0.004(4) -0.017(4)
C97 0.044(5) 0.075(6) 0.049(5) 0.007(4) 0.004(4) 0.006(4)
C133 0.070(7) 0.081(7) 0.063(6) 0.028(5) 0.003(5) -0.002(5)
C117 0.062(6) 0.071(6) 0.042(5) 0.007(4) -0.013(4) -0.013(5)
C127 0.042(4) 0.058(5) 0.047(5) -0.005(4) 0.014(4) -0.001(4)
C132 0.129(11) 0.111(10) 0.076(8) -0.054(8) -0.044(8) 0.044(8)
C28 0.035(5) 0.171(13) 0.038(5) -0.031(7) -0.002(4) -0.024(6)
C38 0.049(5) 0.072(6) 0.073(7) 0.015(5) 0.009(5) 0.019(4)
C119 0.081(7) 0.057(6) 0.077(8) 0.026(5) -0.044(6) -0.025(5)
F43 0.064(4) 0.131(6) 0.125(6) -0.027(5) 0.034(4) 0.006(4)
C120 0.072(6) 0.048(5) 0.093(8) 0.017(5) -0.046(6) -0.005(4)
C121 0.065(6) 0.047(5) 0.070(6) 0.009(4) -0.024(5) 0.001(4)
F44 0.071(4) 0.139(6) 0.154(8) -0.080(6) 0.008(5) 0.026(4)
C12 0.054(6) 0.155(12) 0.057(6) 0.031(7) -0.016(5) -0.002(7)
C118 0.083(8) 0.095(8) 0.044(5) 0.011(5) -0.016(5) -0.024(7)
C20 0.030(5) 0.062(6) 0.035(5) -0.012(5) 0.005(4) -0.013(4)
F17 0.188(9) 0.214(10) 0.096(6) 0.072(6) 0.014(6) 0.142(8)
C101 0.074(7) 0.112(9) 0.074(7) 0.039(7) 0.003(6) -0.019(6)
C175 0.038(4) 0.047(4) 0.055(5) 0.001(4) -0.001(4) 0.009(3)
F45 0.130(7) 0.213(10) 0.164(8) 0.112(8) 0.070(6) 0.137(7)
C15 0.085(7) 0.034(4) 0.066(6) 0.004(4) -0.011(5) 0.003(4)
C18 0.046(5) 0.095(8) 0.088(8) 0.018(6) 0.013(5) 0.020(5)
C99 0.069(7) 0.132(11) 0.080(8) -0.030(8) 0.025(6) 0.009(7)
C13 0.088(7) 0.038(4) 0.037(4) 0.004(3) 0.009(4) -0.006(4)
C54 0.123(11) 0.132(12) 0.118(11) -0.078(10) 0.069(10) -0.046(10)
C179 0.063(6) 0.073(7) 0.072(7) 0.007(5) 0.013(5) 0.031(5)
C14 0.119(10) 0.048(6) 0.101(9) -0.007(5) 0.049(8) -0.019(6)
C144 0.057(6) 0.101(8) 0.051(6) -0.006(5) -0.005(5) -0.003(5)
C171 0.048(5) 0.055(6) 0.113(9) 0.007(6) 0.027(6) 0.008(4)
C145 0.088(8) 0.110(9) 0.079(8) 0.048(7) -0.024(7) -0.018(7)
C104 0.055(9) 0.062(11) 0.079(12) 0.007(11) 0.017(8) 0.011(8)
C55 0.049(6) 0.200(16) 0.133(13) -0.104(12) -0.010(7) -0.020(8)
C147 0.080(13) 0.066(13) 0.084(14) 0.024(12) 0.008(11) -0.029(10)
C45 0.112(8) 0.050(5) 0.059(6) -0.005(4) 0.032(6) 0.013(5)
C46 0.155(11) 0.056(6) 0.050(6) -0.013(5) 0.009(6) -0.021(6)
C107 0.229(18) 0.038(6) 0.105(10) -0.004(6) -0.066(11) -0.007(8)
C148 0.17(3) 0.14(2) 0.034(10) 0.009(12) -0.024(13) -0.05(2)
C98 0.064(6) 0.089(8) 0.091(8) 0.017(7) 0.009(6) -0.024(6)
C43 0.049(8) 0.057(9) 0.044(8) -0.007(7) -0.002(6) 0.012(7)
C180 0.072(7) 0.096(9) 0.110(10) 0.060(8) 0.013(7) 0.039(6)
C23 0.078(9) 0.094(12) 0.069(9) -0.043(9) 0.038(8) -0.042(9)
C24 0.190(19) 0.057(7) 0.106(14) -0.034(8) 0.098(15) -0.027(10)
C108 0.25(2) 0.066(8) 0.102(11) -0.034(7) -0.084(12) 0.024(10)
C42 0.051(9) 0.088(12) 0.050(10) 0.024(10) 0.021(8) 0.006(9)
F3 0.043(3) 0.111(5) 0.124(6) 0.003(4) -0.026(3) 0.016(3)
F1 0.085(4) 0.100(4) 0.069(4) 0.017(3) -0.019(3) 0.036(4)
F2 0.110(5) 0.182(7) 0.087(5) -0.069(5) -0.042(4) 0.113(6)
F35 0.035 0.035 0.035 0.000 0.000 0.000
F34 0.064 0.064 0.064 0.000 0.000 0.000
F36 0.040 0.040 0.040 0.000 0.000 0.000
F23 0.067 0.093 0.168 -0.026 0.003 -0.056
C105 0.072 0.072 0.072 0.000 0.000 0.000
C103 0.059(9) 0.072(9) 0.055(10) -0.004(7) -0.003(7) 0.039(7)
C146 0.072(16) 0.064(15) 0.033(11) 0.020(9) 0.016(9) 0.036(12)
C21 0.068(7) 0.104(11) 0.038(6) 0.011(6) 0.009(5) 0.028(8)
C25 0.140(15) 0.038(6) 0.086(11) -0.009(6) 0.065(12) -0.014(7)
C22 0.072(8) 0.133(14) 0.032(6) 0.009(7) 0.014(5) 0.010(9)
C7 0.031(4) 0.158(10) 0.031(4) -0.018(6) 0.004(4) -0.001(5)
C8 0.053(6) 0.249(18) 0.056(7) -0.050(9) 0.001(5) -0.050(9)
C9 0.068(8) 0.224(17) 0.037(6) 0.027(8) 0.003(5) 0.055(9)

loop_
_atom_type_symbol
_atom_type_description
_atom_type_scat_dispersion_real
_atom_type_scat_dispersion_imag
_atom_type_scat_source
C C 0.0033 0.0016 'International Tables Vol C Tables 4.2.6.8 and 6.1.1.4'
H H 0.0000 0.0000 'International Tables Vol C Tables 4.2.6.8 and 6.1.1.4'
B B 0.0013 0.0007 'International Tables Vol C Tables 4.2.6.8 and 6.1.1.4'
N N 0.0061 0.0033 'International Tables Vol C Tables 4.2.6.8 and 6.1.1.4'
F F 0.0171 0.0103 'International Tables Vol C Tables 4.2.6.8 and 6.1.1.4'
Si Si 0.0817 0.0704 'International Tables Vol C Tables 4.2.6.8 and 6.1.1.4'
P P 0.1023 0.0942 'International Tables Vol C Tables 4.2.6.8 and 6.1.1.4'
Co Co 0.3494 0.9721 'International Tables Vol C Tables 4.2.6.8 and 6.1.1.4'
Ge Ge 0.1547 1.8001 'International Tables Vol C Tables 4.2.6.8 and 6.1.1.4'

loop_
_geom_angle_atom_site_label_1
_geom_angle_atom_site_label_2
_geom_angle_atom_site_label_3
_geom_angle
_geom_angle_site_symmetry_1
_geom_angle_site_symmetry_3
_geom_angle_publ_flag
N1 Ge1 Co1 109.40(18) . . ?
C122 Co2 P2 167.8(2) . . ?
C122 Co2 Ge2 99.47(19) . . ?
P2 Co2 Ge2 88.77(6) . . ?
N4 Ge2 Co2 110.67(19) . . ?
C32 Co1 P1 167.5(2) . . ?
C32 Co1 Ge1 100.54(19) . . ?
P1 Co1 Ge1 89.39(6) . . ?
C26 P1 C20 98.5(5) . . ?
C26 P1 C19 104.8(4) . . ?
C20 P1 C19 107.5(5) . . ?
C26 P1 C20A 114(3) . . ?
C19 P1 C20A 100(2) . . ?
C26 P1 Co1 113.8(3) . . ?
C20 P1 Co1 114.2(3) . . ?
C19 P1 Co1 116.1(3) . . ?
C20A P1 Co1 108(3) . . ?
C110 P2 C109 106.4(4) . . ?
C110 P2 C116 102.0(4) . . ?
C109 P2 C116 103.9(4) . . ?
C110 P2 Co2 112.2(2) . . ?
C109 P2 Co2 116.7(3) . . ?
C116 P2 Co2 114.2(3) . . ?
N4 Si2 C103 113.0(8) . . ?
N4 Si2 C106 111.9(4) . . ?
C103 Si2 C106 111.5(9) . . ?
N4 Si2 C109 106.8(3) . . ?
C103 Si2 C109 106.4(9) . . ?
C106 Si2 C109 106.8(4) . . ?
N4 Si2 C03A 109.2(8) . . ?
C106 Si2 C03A 110.8(10) . . ?
C109 Si2 C03A 111.4(12) . . ?
N1 Si1 C13 113.2(3) . . ?
N1 Si1 C19 106.5(3) . . ?
C13 Si1 C19 109.1(4) . . ?
N1 Si1 C16 109.6(3) . . ?
C13 Si1 C16 111.3(4) . . ?
C19 Si1 C16 106.7(4) . . ?
C87 C88 C83 122.5(6) . . ?
C87 C88 H88 118.7 . . ?
C83 C88 H88 118.7 . . ?
N5 C122 N6 102.6(5) . . ?
N5 C122 Co2 127.6(5) . . ?
N6 C122 Co2 129.5(5) . . ?
C70 C71 C72 121.7(6) . . ?
C70 C71 C74 120.4(6) . . ?
C72 C71 C74 118.0(6) . . ?
C32 N2 C33 111.4(6) . . ?
C32 N2 C35 124.1(6) . . ?
C33 N2 C35 124.1(6) . . ?
C68 C67 C72 116.2(6) . . ?
C68 C67 B1 123.4(6) . . ?
C72 C67 B1 120.3(6) . . ?
C85 C84 C83 123.8(7) . . ?
C85 C84 H84 118.1 . . ?
C83 C84 H84 118.1 . . ?
C71 C72 C67 121.5(6) . . ?
C71 C72 H72 119.3 . . ?
C67 C72 H72 119.3 . . ?
C84 C83 C88 114.2(6) . . ?
C84 C83 B1 121.2(6) . . ?
C88 C83 B1 124.3(6) . . ?
C75 C80 C79 121.3(6) . . ?
C75 C80 H80 119.4 . . ?
C79 C80 H80 119.4 . . ?
C178 C173 C174 115.9(7) . . ?
C178 C173 B2 120.2(7) . . ?
C174 C173 B2 123.3(7) . . ?
C59 B1 C83 113.0(5) . . ?
C59 B1 C75 104.8(5) . . ?
C83 B1 C75 111.6(5) . . ?
C59 B1 C67 111.6(5) . . ?
C83 B1 C67 104.1(5) . . ?
C75 B1 C67 112.0(5) . . ?
C160 C161 C162 120.3(7) . . ?
C160 C161 C164 120.3(7) . . ?
C162 C161 C164 119.5(6) . . ?
P2 C109 Si2 117.1(4) . . ?
P2 C109 H10A 108.0 . . ?
Si2 C109 H10A 108.0 . . ?
P2 C109 H10B 108.0 . . ?
Si2 C109 H10B 108.0 . . ?
H10A C109 H10B 107.3 . . ?
C122 N6 C124 112.0(6) . . ?
C122 N6 C137 125.2(6) . . ?
C124 N6 C137 122.8(6) . . ?
C162 C157 C158 114.7(7) . . ?
C162 C157 B2 125.2(6) . . ?
C158 C157 B2 119.7(6) . . ?
C138 C137 C142 123.8(7) . . ?
C138 C137 N6 118.9(7) . . ?
C142 C137 N6 117.2(7) . . ?
C160 C159 C158 120.4(6) . . ?
C160 C159 C163 121.2(7) . . ?
C158 C159 C163 118.3(6) . . ?
C32 N3 C34 111.3(6) . . ?
C32 N3 C47 125.9(5) . . ?
C34 N3 C47 122.8(6) . . ?
C91 N4 Si2 123.3(5) . . ?
C91 N4 Ge2 110.9(4) . . ?
Si2 N4 Ge2 124.5(3) . . ?
C1 N1 Si1 125.1(5) . . ?
C1 N1 Ge1 113.0(4) . . ?
Si1 N1 Ge1 121.1(3) . . ?
C122 N5 C123 112.0(6) . . ?
C122 N5 C125 122.8(5) . . ?
C123 N5 C125 123.5(6) . . ?
C153 C154 C149 123.1(7) . . ?
C153 C154 H154 118.4 . . ?
C149 C154 H154 118.4 . . ?
C61 C60 C59 122.4(7) . . ?
C61 C60 H60 118.8 . . ?
C59 C60 H60 118.8 . . ?
C64 C59 C60 115.4(6) . . ?
C64 C59 B1 122.2(6) . . ?
C60 C59 B1 122.0(6) . . ?
C70 C69 C68 120.8(6) . . ?
C70 C69 C73 120.4(7) . . ?
C68 C69 C73 118.8(6) . . ?
P1 C19 Si1 113.4(4) . . ?
P1 C19 H19A 108.9 . . ?
Si1 C19 H19A 108.9 . . ?
P1 C19 H19B 108.9 . . ?
Si1 C19 H19B 108.9 . . ?
H19A C19 H19B 107.7 . . ?
C6 C1 C2 119.3(6) . . ?
C6 C1 N1 120.6(6) . . ?
C2 C1 N1 120.1(6) . . ?
N3 C32 N2 103.8(6) . . ?
N3 C32 Co1 129.6(5) . . ?
N2 C32 Co1 125.9(5) . . ?
C6 C10 C11 110.3(8) . . ?
C6 C10 C12 112.5(7) . . ?
C11 C10 C12 111.0(9) . . ?
C6 C10 H10 107.6 . . ?
C11 C10 H10 107.6 . . ?
C12 C10 H10 107.6 . . ?
C71 C70 C69 118.0(7) . . ?
C71 C70 H70 121.0 . . ?
C69 C70 H70 121.0 . . ?
C177 C178 C173 122.5(8) . . ?
C177 C178 H178 118.8 . . ?
C173 C178 H178 118.8 . . ?
C75 C76 C77 123.0(7) . . ?
C75 C76 H76 118.5 . . ?
C77 C76 H76 118.5 . . ?
F19 C90 F20 106.9(7) . . ?
F19 C90 F21 105.8(7) . . ?
F20 C90 F21 104.2(7) . . ?
F19 C90 C87 114.1(7) . . ?
F20 C90 C87 113.0(7) . . ?
F21 C90 C87 112.1(7) . . ?
F35 C164 F34 106.6(8) . . ?
F35 C164 F36 100.6(7) . . ?
F34 C164 F36 107.8(8) . . ?
F36A C164 F34A 115.6(13) . . ?
F36A C164 F35A 94.5(12) . . ?
F34A C164 F35A 104.1(10) . . ?
F36A C164 C161 116.8(11) . . ?
F35 C164 C161 114.8(7) . . ?
F34 C164 C161 114.0(7) . . ?
F36 C164 C161 112.1(7) . . ?
F34A C164 C161 112.6(8) . . ?
F35A C164 C161 110.7(8) . . ?
C161 C160 C159 118.7(8) . . ?
C161 C160 H160 120.6 . . ?
C159 C160 H160 120.6 . . ?
C157 C162 C161 123.0(6) . . ?
C157 C162 H162 118.5 . . ?
C161 C162 H162 118.5 . . ?
C151 C150 C149 123.5(7) . . ?
C151 C150 H150 118.2 . . ?
C149 C150 H150 118.2 . . ?
C62 C61 C60 121.2(7) . . ?
C62 C61 C65 119.2(7) . . ?
C60 C61 C65 119.6(7) . . ?
C47 C52 C51 114.9(7) . . ?
C47 C52 C56 123.4(7) . . ?
C51 C52 C56 121.7(7) . . ?
F10 C73 F12 106.8(6) . . ?
F10 C73 F11 106.2(7) . . ?
F12 C73 F11 104.6(6) . . ?
F10 C73 C69 114.6(6) . . ?
F12 C73 C69 112.4(6) . . ?
F11 C73 C69 111.6(6) . . ?
C76 C75 C80 115.8(6) . . ?
C76 C75 B1 122.4(6) . . ?
C80 C75 B1 121.3(6) . . ?
C150 C149 C154 114.0(7) . . ?
C150 C149 B2 120.8(6) . . ?
C154 C149 B2 125.0(7) . . ?
C36 C35 C40 123.5(7) . . ?
C36 C35 N2 117.4(7) . . ?
C40 C35 N2 119.1(7) . . ?
C52 C47 C48 124.2(7) . . ?
C52 C47 N3 118.2(6) . . ?
C48 C47 N3 117.4(7) . . ?
C30 C31 C26 121.6(9) . . ?
C30 C31 H31 119.2 . . ?
C26 C31 H31 119.2 . . ?
C93 C92 C91 118.7(7) . . ?
C93 C92 C97 118.3(8) . . ?
C91 C92 C97 122.9(7) . . ?
C61 C62 C63 117.9(7) . . ?
C61 C62 H62 121.0 . . ?
C63 C62 H62 121.0 . . ?
C170 C165 C166 116.4(7) . . ?
C170 C165 B2 120.4(7) . . ?
C166 C165 B2 122.8(7) . . ?
C92 C91 C96 120.5(7) . . ?
C92 C91 N4 120.4(6) . . ?
C96 C91 N4 119.0(7) . . ?
C166 C167 C168 121.4(7) . . ?
C166 C167 C171 119.9(7) . . ?
C168 C167 C171 118.6(7) . . ?
C165 C170 C169 122.5(7) . . ?
C165 C170 H170 118.7 . . ?
C169 C170 H170 118.7 . . ?
C129 C130 C125 115.8(7) . . ?
C129 C130 C134 120.6(7) . . ?
C125 C130 C134 123.5(7) . . ?
C39 C40 C35 116.5(8) . . ?
C39 C40 C44 120.7(8) . . ?
C35 C40 C44 122.7(8) . . ?
F42 C172 F40 107.4(7) . . ?
F42 C172 F41 104.0(7) . . ?
F40 C172 F41 104.8(7) . . ?
F42 C172 C169 113.2(7) . . ?
F40 C172 C169 113.6(7) . . ?
F41 C172 C169 113.0(7) . . ?
C5 C6 C1 119.7(7) . . ?
C5 C6 C10 119.7(7) . . ?
C1 C6 C10 120.5(7) . . ?
C49 C50 C51 119.8(7) . . ?
C49 C50 H50 120.1 . . ?
C51 C50 H50 120.1 . . ?
C27 C26 C31 118.4(8) . . ?
C27 C26 P1 121.4(7) . . ?
C31 C26 P1 120.0(6) . . ?
C125 C126 C127 116.5(7) . . ?
C125 C126 C131 123.1(7) . . ?
C127 C126 C131 120.4(7) . . ?
C154 C153 C152 122.1(7) . . ?
C154 C153 C156 120.5(8) . . ?
C152 C153 C156 117.4(7) . . ?
F27 C155 F26 107.5(7) . . ?
F27 C155 F25 103.8(7) . . ?
F26 C155 F25 105.6(7) . . ?
F27 C155 C151 113.0(7) . . ?
F26 C155 C151 113.6(7) . . ?
F25 C155 C151 112.6(7) . . ?
C28 C29 C30 120.8(10) . . ?
C28 C29 H29 119.6 . . ?
C30 C29 H29 119.6 . . ?
F24 C89 F22 114.8(10) . . ?
F23A C89 F24A 111.9(12) . . ?
F24 C89 F23 104.8(11) . . ?
F22 C89 F23 93.7(10) . . ?
F23A C89 F22A 103.4(12) . . ?
F24A C89 F22A 94.0(10) . . ?
F24 C89 C85 116.9(10) . . ?
F23A C89 C85 123.7(13) . . ?
F22 C89 C85 114.6(8) . . ?
F24A C89 C85 112.9(9) . . ?
F23 C89 C85 108.5(8) . . ?
F22A C89 C85 105.7(10) . . ?
C16 C17 H17A 109.5 . . ?
C16 C17 H17B 109.5 . . ?
H17A C17 H17B 109.5 . . ?
C16 C17 H17C 109.5 . . ?
H17A C17 H17C 109.5 . . ?
H17B C17 H17C 109.5 . . ?
C144 C143 C145 111.7(9) . . ?
C144 C143 C138 112.6(8) . . ?
C145 C143 C138 112.0(9) . . ?
C144 C143 H143 106.7 . . ?
C145 C143 H143 106.7 . . ?
C138 C143 H143 106.7 . . ?
C92 C93 C94 121.3(8) . . ?
C92 C93 H93 119.3 . . ?
C94 C93 H93 119.3 . . ?
C139 C138 C137 117.8(8) . . ?
C139 C138 C143 120.5(8) . . ?
C137 C138 C143 121.6(7) . . ?
C34 C33 N2 106.7(6) . . ?
C34 C33 H33 126.6 . . ?
N2 C33 H33 126.6 . . ?
C135 C134 C136 110.2(7) . . ?
C135 C134 C130 109.7(7) . . ?
C136 C134 C130 113.3(7) . . ?
C135 C134 H134 107.8 . . ?
C136 C134 H134 107.8 . . ?
C130 C134 H134 107.8 . . ?
C50 C49 C48 121.0(8) . . ?
C50 C49 H49 119.5 . . ?
C48 C49 H49 119.5 . . ?
C159 C158 C157 122.8(7) . . ?
C159 C158 H158 118.6 . . ?
C157 C158 H158 118.6 . . ?
C63 C64 C59 122.6(7) . . ?
C63 C64 H64 118.7 . . ?
C59 C64 H64 118.7 . . ?
C18 C16 C17 110.4(8) . . ?
C18 C16 Si1 114.4(7) . . ?
C17 C16 Si1 112.4(7) . . ?
C18 C16 H16 106.3 . . ?
C17 C16 H16 106.3 . . ?
Si1 C16 H16 106.3 . . ?
F9 C74 F8 107.2(7) . . ?
F9 C74 F7 107.1(6) . . ?
F8 C74 F7 103.9(7) . . ?
F9 C74 C71 113.7(7) . . ?
F8 C74 C71 112.0(6) . . ?
F7 C74 C71 112.2(7) . . ?
C86 C87 C88 120.6(7) . . ?
C86 C87 C90 120.0(6) . . ?
C88 C87 C90 119.4(7) . . ?
C33 C34 N3 106.9(7) . . ?
C33 C34 H34 126.6 . . ?
N3 C34 H34 126.6 . . ?
F14A C81 F13A 108.7(16) . . ?
F14A C81 F15A 107.0(15) . . ?
F13A C81 F15A 103.6(15) . . ?
F15 C81 F14 103.4(10) . . ?
F15 C81 F13 110.4(11) . . ?
F14 C81 F13 99.9(8) . . ?
F15 C81 C79 116.3(8) . . ?
F14A C81 C79 111.2(16) . . ?
F13A C81 C79 117.7(16) . . ?
F15A C81 C79 108.0(13) . . ?
F14 C81 C79 113.3(7) . . ?
F13 C81 C79 112.2(7) . . ?
C95 C94 C93 119.9(8) . . ?
C95 C94 H94 120.1 . . ?
C93 C94 H94 120.1 . . ?
C52 C56 C58 113.6(8) . . ?
C52 C56 C57 111.6(7) . . ?
C58 C56 C57 109.4(8) . . ?
C52 C56 H56 107.3 . . ?
C58 C56 H56 107.3 . . ?
C57 C56 H56 107.3 . . ?
C124 C123 N5 106.8(6) . . ?
C124 C123 H123 126.6 . . ?
N5 C123 H123 126.6 . . ?
C167 C166 C165 122.4(7) . . ?
C167 C166 H166 118.8 . . ?
C165 C166 H166 118.8 . . ?
C94 C95 C96 121.6(8) . . ?
C94 C95 H95 119.2 . . ?
C96 C95 H95 119.2 . . ?
C140 C141 C142 120.7(9) . . ?
C140 C141 H141 119.7 . . ?
C142 C141 H141 119.7 . . ?
C149 B2 C157 111.6(6) . . ?
C149 B2 C173 103.5(6) . . ?
C157 B2 C173 114.4(6) . . ?
C149 B2 C165 113.6(6) . . ?
C157 B2 C165 103.3(6) . . ?
C173 B2 C165 110.8(6) . . ?
C50 C51 C52 122.8(8) . . ?
C50 C51 H51 118.6 . . ?
C52 C51 H51 118.6 . . ?
C67 C68 C69 121.9(6) . . ?
C67 C68 H68 119.1 . . ?
C69 C68 H68 119.1 . . ?
C126 C125 C130 124.0(7) . . ?
C126 C125 N5 118.0(6) . . ?
C130 C125 N5 117.9(6) . . ?
C167 C168 C169 117.9(7) . . ?
C167 C168 H168 121.0 . . ?
C169 C168 H168 121.0 . . ?
C95 C96 C91 117.9(7) . . ?
C95 C96 C100 118.6(7) . . ?
C91 C96 C100 123.4(7) . . ?
C85 C86 C87 118.9(7) . . ?
C85 C86 H86 120.6 . . ?
C87 C86 H86 120.6 . . ?
C133 C131 C126 111.6(7) . . ?
C133 C131 C132 113.8(9) . . ?
C126 C131 C132 108.7(7) . . ?
C133 C131 H131 107.5 . . ?
C126 C131 H131 107.5 . . ?
C132 C131 H131 107.5 . . ?
C4 C5 C6 120.9(7) . . ?
C4 C5 H5 119.5 . . ?
C6 C5 H5 119.5 . . ?
C117 C116 C121 119.3(8) . . ?
C117 C116 P2 121.9(7) . . ?
C121 C116 P2 118.8(7) . . ?
C35 C36 C37 117.2(7) . . ?
C35 C36 C41A 125.4(17) . . ?
C37 C36 C41A 117.1(18) . . ?
C35 C36 C41 119.5(15) . . ?
C37 C36 C41 123.2(16) . . ?
C78 C79 C80 121.5(7) . . ?
C78 C79 C81 120.7(7) . . ?
C80 C79 C81 117.8(7) . . ?
C114 C113 C112 119.9(9) . . ?
C114 C113 H113 120.0 . . ?
C112 C113 H113 120.0 . . ?
C115 C110 C111 119.3(8) . . ?
C115 C110 P2 119.8(6) . . ?
C111 C110 P2 120.6(6) . . ?
C40 C39 C38 120.9(8) . . ?
C40 C39 H39 119.6 . . ?
C38 C39 H39 119.6 . . ?
C36 C41 C43 112(2) . . ?
C36 C41 C42 108(3) . . ?
C43 C41 C42 110(2) . . ?
C36 C41 H41 109.2 . . ?
C43 C41 H41 109.2 . . ?
C42 C41 H41 109.2 . . ?
C123 C124 N6 106.5(6) . . ?
C123 C124 H124 126.7 . . ?
N6 C124 H124 126.7 . . ?
C168 C169 C170 119.4(7) . . ?
C168 C169 C172 120.9(7) . . ?
C170 C169 C172 119.7(7) . . ?
C175 C174 C173 121.9(7) . . ?
C175 C174 H174 119.1 . . ?
C173 C174 H174 119.1 . . ?
C140 C139 C138 120.3(9) . . ?
C140 C139 H139 119.9 . . ?
C138 C139 H139 119.9 . . ?
C64 C63 C62 120.3(7) . . ?
C64 C63 C66 119.9(7) . . ?
C62 C63 C66 119.8(7) . . ?
C151 C152 C153 117.3(7) . . ?
C151 C152 H152 121.3 . . ?
C153 C152 H152 121.3 . . ?
C78 C77 C76 119.0(7) . . ?
C78 C77 C82 120.1(7) . . ?
C76 C77 C82 120.9(7) . . ?
C46A C142 C141 117(2) . . ?
C46A C142 C137 127(2) . . ?
C141 C142 C137 116.0(8) . . ?
C141 C142 C146 122.5(13) . . ?
C137 C142 C146 121.4(12) . . ?
C4 C3 C2 122.5(8) . . ?
C4 C3 H3 118.8 . . ?
C2 C3 H3 118.8 . . ?
C40 C44 C45 114.3(9) . . ?
C40 C44 C46 110.7(7) . . ?
C45 C44 C46 108.2(8) . . ?
C40 C44 H44 107.8 . . ?
C45 C44 H44 107.8 . . ?
C46 C44 H44 107.8 . . ?
F2 C65 F1 108.2(8) . . ?
F2 C65 F3 108.4(8) . . ?
F1 C65 F3 100.7(8) . . ?
F2 C65 C61 114.6(8) . . ?
F1 C65 C61 113.0(7) . . ?
F3 C65 C61 111.0(7) . . ?
F16 C82 F18 103.0(9) . . ?
F16 C82 F17 110.3(10) . . ?
F18 C82 F17 102.1(9) . . ?
F16 C82 C77 115.9(8) . . ?
F18 C82 C77 112.4(8) . . ?
F17 C82 C77 112.0(8) . . ?
C86 C85 C84 120.0(7) . . ?
C86 C85 C89 119.7(7) . . ?
C84 C85 C89 120.2(7) . . ?
C142 C46A C48A 122(4) . . ?
C142 C46A C47A 121(3) . . ?
C48A C46A C47A 106(4) . . ?
C142 C46A H46A 101.0 . . ?
C48A C46A H46A 101.0 . . ?
C47A C46A H46A 101.0 . . ?
C3 C2 C1 117.6(7) . . ?
C3 C2 C7 118.9(7) . . ?
C1 C2 C7 123.5(7) . . ?
C178 C177 C176 120.7(8) . . ?
C178 C177 C180 120.6(8) . . ?
C176 C177 C180 118.8(8) . . ?
C31 C30 C29 117.9(11) . . ?
C31 C30 H30 121.0 . . ?
C29 C30 H30 121.0 . . ?
C55 C53 C54 112.5(11) . . ?
C55 C53 C48 114.4(8) . . ?
C54 C53 C48 110.9(8) . . ?
C55 C53 H53 106.2 . . ?
C54 C53 H53 106.2 . . ?
C48 C53 H53 106.2 . . ?
C96 C100 C102 112.8(8) . . ?
C96 C100 C101 113.7(8) . . ?
C102 C100 C101 108.6(8) . . ?
C96 C100 H100 107.1 . . ?
C102 C100 H100 107.1 . . ?
C101 C100 H100 107.1 . . ?
C47 C48 C49 117.2(8) . . ?
C47 C48 C53 122.8(7) . . ?
C49 C48 C53 120.0(7) . . ?
C112 C111 C110 120.3(8) . . ?
C112 C111 H111 119.8 . . ?
C110 C111 H111 119.8 . . ?
C175 C176 C177 117.7(7) . . ?
C175 C176 H176 121.1 . . ?
C177 C176 H176 121.1 . . ?
C152 C151 C150 119.9(7) . . ?
C152 C151 C155 120.7(7) . . ?
C150 C151 C155 119.4(7) . . ?
C110 C115 C114 120.1(8) . . ?
C110 C115 H115 119.9 . . ?
C114 C115 H115 119.9 . . ?
C113 C114 C115 120.4(8) . . ?
C113 C114 H114 119.8 . . ?
C115 C114 H114 119.8 . . ?
C28 C27 C26 120.7(11) . . ?
C28 C27 H27 119.6 . . ?
C26 C27 H27 119.6 . . ?
F28 C156 F29 106.5(8) . . ?
F28 C156 F30 104.5(7) . . ?
F29 C156 F30 105.6(7) . . ?
F28 C156 C153 112.9(7) . . ?
F29 C156 C153 114.0(8) . . ?
F30 C156 C153 112.6(8) . . ?
F32 C163 F31 108.6(8) . . ?
F32 C163 F33 104.5(7) . . ?
F31 C163 F33 104.5(8) . . ?
F32 C163 C159 113.9(7) . . ?
F31 C163 C159 114.2(7) . . ?
F33 C163 C159 110.3(7) . . ?
C79 C78 C77 119.4(7) . . ?
C79 C78 H78 120.3 . . ?
C77 C78 H78 120.3 . . ?
C56 C57 H57A 109.5 . . ?
C56 C57 H57B 109.5 . . ?
H57A C57 H57B 109.5 . . ?
C56 C57 H57C 109.5 . . ?
H57A C57 H57C 109.5 . . ?
H57B C57 H57C 109.5 . . ?
F4A C66 F6A 105(2) . . ?
F4A C66 F5A 106(2) . . ?
F6A C66 F5A 105(2) . . ?
F4 C66 F6 107.8(12) . . ?
F4 C66 F5 109.4(11) . . ?
F6 C66 F5 99.6(8) . . ?
F4 C66 C63 115.0(9) . . ?
F4A C66 C63 109(3) . . ?
F6A C66 C63 124(5) . . ?
F5A C66 C63 106(3) . . ?
F6 C66 C63 112.5(8) . . ?
F5 C66 C63 111.5(8) . . ?
C38 C37 C36 120.5(8) . . ?
C38 C37 H37 119.7 . . ?
C36 C37 H37 119.7 . . ?
C3 C4 C5 120.0(7) . . ?
C3 C4 H4 120.0 . . ?
C5 C4 H4 120.0 . . ?
C56 C58 H58A 109.5 . . ?
C56 C58 H58B 109.5 . . ?
H58A C58 H58B 109.5 . . ?
C56 C58 H58C 109.5 . . ?
H58A C58 H58C 109.5 . . ?
H58B C58 H58C 109.5 . . ?
C139 C140 C141 121.5(8) . . ?
C139 C140 H140 119.3 . . ?
C141 C140 H140 119.3 . . ?
C107 C106 C108 106.6(10) . . ?
C107 C106 Si2 112.7(8) . . ?
C108 C106 Si2 114.8(9) . . ?
C107 C106 H106 107.5 . . ?
C108 C106 H106 107.5 . . ?
Si2 C106 H106 107.5 . . ?
C127 C128 C129 121.1(7) . . ?
C127 C128 H128 119.5 . . ?
C129 C128 H128 119.5 . . ?
C10 C11 H11A 109.5 . . ?
C10 C11 H11B 109.5 . . ?
H11A C11 H11B 109.5 . . ?
C10 C11 H11C 109.5 . . ?
H11A C11 H11C 109.5 . . ?
H11B C11 H11C 109.5 . . ?
C134 C135 H13A 109.5 . . ?
C134 C135 H13B 109.5 . . ?
H13A C135 H13B 109.5 . . ?
C134 C135 H13C 109.5 . . ?
H13A C135 H13C 109.5 . . ?
H13B C135 H13C 109.5 . . ?
C100 C102 H10C 109.5 . . ?
C100 C102 H10D 109.5 . . ?
H10C C102 H10D 109.5 . . ?
C100 C102 H10E 109.5 . . ?
H10C C102 H10E 109.5 . . ?
H10D C102 H10E 109.5 . . ?
C134 C136 H13D 109.5 . . ?
C134 C136 H13E 109.5 . . ?
H13D C136 H13E 109.5 . . ?
C134 C136 H13F 109.5 . . ?
H13D C136 H13F 109.5 . . ?
H13E C136 H13F 109.5 . . ?
C128 C129 C130 121.0(8) . . ?
C128 C129 H129 119.5 . . ?
C130 C129 H129 119.5 . . ?
C111 C112 C113 119.9(8) . . ?
C111 C112 H112 120.1 . . ?
C113 C112 H112 120.1 . . ?
C99 C97 C92 113.5(9) . . ?
C99 C97 C98 113.1(10) . . ?
C92 C97 C98 109.8(8) . . ?
C99 C97 H97 106.7 . . ?
C92 C97 H97 106.7 . . ?
C98 C97 H97 106.7 . . ?
C131 C133 H13G 109.5 . . ?
C131 C133 H13H 109.5 . . ?
H13G C133 H13H 109.5 . . ?
C131 C133 H13I 109.5 . . ?
H13G C133 H13I 109.5 . . ?
H13H C133 H13I 109.5 . . ?
C116 C117 C118 118.1(10) . . ?
C116 C117 H117 120.9 . . ?
C118 C117 H117 120.9 . . ?
C128 C127 C126 121.6(8) . . ?
C128 C127 H127 119.2 . . ?
C126 C127 H127 119.2 . . ?
C131 C132 H13J 109.5 . . ?
C131 C132 H13K 109.5 . . ?
H13J C132 H13K 109.5 . . ?
C131 C132 H13L 109.5 . . ?
H13J C132 H13L 109.5 . . ?
H13K C132 H13L 109.5 . . ?
C29 C28 C27 120.4(10) . . ?
C29 C28 H28 119.8 . . ?
C27 C28 H28 119.8 . . ?
C37 C38 C39 121.1(9) . . ?
C37 C38 H38 119.4 . . ?
C39 C38 H38 119.4 . . ?
C120 C119 C118 119.2(9) . . ?
C120 C119 H119 120.4 . . ?
C118 C119 H119 120.4 . . ?
C119 C120 C121 121.5(11) . . ?
C119 C120 H120 119.3 . . ?
C121 C120 H120 119.3 . . ?
C120 C121 C116 119.2(10) . . ?
C120 C121 H121 120.4 . . ?
C116 C121 H121 120.4 . . ?
C10 C12 H12A 109.5 . . ?
C10 C12 H12B 109.5 . . ?
H12A C12 H12B 109.5 . . ?
C10 C12 H12C 109.5 . . ?
H12A C12 H12C 109.5 . . ?
H12B C12 H12C 109.5 . . ?
C119 C118 C117 122.7(10) . . ?
C119 C118 H118 118.7 . . ?
C117 C118 H118 118.7 . . ?
C25 C20 C21 116.8(10) . . ?
C25 C20 P1 124.0(9) . . ?
C21 C20 P1 119.2(9) . . ?
C100 C101 H10F 109.5 . . ?
C100 C101 H10G 109.5 . . ?
H10F C101 H10G 109.5 . . ?
C100 C101 H10H 109.5 . . ?
H10F C101 H10H 109.5 . . ?
H10G C101 H10H 109.5 . . ?
C174 C175 C176 121.3(7) . . ?
C174 C175 C179 119.5(8) . . ?
C176 C175 C179 119.2(8) . . ?
C13 C15 H15A 109.5 . . ?
C13 C15 H15B 109.5 . . ?
H15A C15 H15B 109.5 . . ?
C13 C15 H15C 109.5 . . ?
H15A C15 H15C 109.5 . . ?
H15B C15 H15C 109.5 . . ?
C16 C18 H18A 109.5 . . ?
C16 C18 H18B 109.5 . . ?
H18A C18 H18B 109.5 . . ?
C16 C18 H18C 109.5 . . ?
H18A C18 H18C 109.5 . . ?
H18B C18 H18C 109.5 . . ?
C97 C99 H99A 109.5 . . ?
C97 C99 H99B 109.5 . . ?
H99A C99 H99B 109.5 . . ?
C97 C99 H99C 109.5 . . ?
H99A C99 H99C 109.5 . . ?
H99B C99 H99C 109.5 . . ?
C14 C13 C15 108.2(8) . . ?
C14 C13 Si1 118.1(7) . . ?
C15 C13 Si1 109.0(6) . . ?
C14 C13 H13 107.0 . . ?
C15 C13 H13 107.0 . . ?
Si1 C13 H13 107.0 . . ?
C53 C54 H54A 109.5 . . ?
C53 C54 H54B 109.5 . . ?
H54A C54 H54B 109.5 . . ?
C53 C54 H54C 109.5 . . ?
H54A C54 H54C 109.5 . . ?
H54B C54 H54C 109.5 . . ?
F45 C179 F44 110.4(10) . . ?
F45 C179 F43 103.5(10) . . ?
F44 C179 F43 99.8(9) . . ?
F45 C179 C175 115.9(9) . . ?
F44 C179 C175 112.7(9) . . ?
F43 C179 C175 113.0(8) . . ?
C13 C14 H14A 109.5 . . ?
C13 C14 H14B 109.5 . . ?
H14A C14 H14B 109.5 . . ?
C13 C14 H14C 109.5 . . ?
H14A C14 H14C 109.5 . . ?
H14B C14 H14C 109.5 . . ?
C143 C144 H14D 109.5 . . ?
C143 C144 H14E 109.5 . . ?
H14D C144 H14E 109.5 . . ?
C143 C144 H14F 109.5 . . ?
H14D C144 H14F 109.5 . . ?
H14E C144 H14F 109.5 . . ?
F39 C171 F37 107.4(10) . . ?
F39 C171 F38 107.0(11) . . ?
F37 C171 F38 97.5(8) . . ?
F39 C171 C167 115.8(9) . . ?
F37 C171 C167 113.0(10) . . ?
F38 C171 C167 114.4(9) . . ?
C143 C145 H14G 109.5 . . ?
C143 C145 H14H 109.5 . . ?
H14G C145 H14H 109.5 . . ?
C143 C145 H14I 109.5 . . ?
H14G C145 H14I 109.5 . . ?
H14H C145 H14I 109.5 . . ?
C04A C03A C05A 111.4(19) . . ?
C04A C03A Si2 112.5(18) . . ?
C05A C03A Si2 112.8(14) . . ?
C04A C03A H03A 106.5 . . ?
C05A C03A H03A 106.5 . . ?
Si2 C03A H03A 106.5 . . ?
C103 C104 H10I 109.5 . . ?
C103 C104 H10J 109.5 . . ?
H10I C104 H10J 109.5 . . ?
C103 C104 H10K 109.5 . . ?
H10I C104 H10K 109.5 . . ?
H10J C104 H10K 109.5 . . ?
C53 C55 H55A 109.5 . . ?
C53 C55 H55B 109.5 . . ?
H55A C55 H55B 109.5 . . ?
C53 C55 H55C 109.5 . . ?
H55A C55 H55C 109.5 . . ?
H55B C55 H55C 109.5 . . ?
C146 C147 H14J 109.5 . . ?
C146 C147 H14K 109.5 . . ?
H14J C147 H14K 109.5 . . ?
C146 C147 H14L 109.5 . . ?
H14J C147 H14L 109.5 . . ?
H14K C147 H14L 109.5 . . ?
C44 C45 H45A 109.5 . . ?
C44 C45 H45B 109.5 . . ?
H45A C45 H45B 109.5 . . ?
C44 C45 H45C 109.5 . . ?
H45A C45 H45C 109.5 . . ?
H45B C45 H45C 109.5 . . ?
C44 C46 H46B 109.5 . . ?
C44 C46 H46C 109.5 . . ?
H46B C46 H46C 109.5 . . ?
C44 C46 H46D 109.5 . . ?
H46B C46 H46D 109.5 . . ?
H46C C46 H46D 109.5 . . ?
C106 C107 H10L 109.5 . . ?
C106 C107 H10M 109.5 . . ?
H10L C107 H10M 109.5 . . ?
C106 C107 H10N 109.5 . . ?
H10L C107 H10N 109.5 . . ?
H10M C107 H10N 109.5 . . ?
C146 C148 H14M 109.5 . . ?
C146 C148 H14N 109.5 . . ?
H14M C148 H14N 109.5 . . ?
C146 C148 H14O 109.5 . . ?
H14M C148 H14O 109.5 . . ?
H14N C148 H14O 109.5 . . ?
C97 C98 H98A 109.5 . . ?
C97 C98 H98B 109.5 . . ?
H98A C98 H98B 109.5 . . ?
C97 C98 H98C 109.5 . . ?
H98A C98 H98C 109.5 . . ?
H98B C98 H98C 109.5 . . ?
C41 C43 H43A 109.5 . . ?
C41 C43 H43B 109.5 . . ?
H43A C43 H43B 109.5 . . ?
C41 C43 H43C 109.5 . . ?
H43A C43 H43C 109.5 . . ?
H43B C43 H43C 109.5 . . ?
F47 C180 F46 107.7(10) . . ?
F47 C180 F48 110.6(13) . . ?
F46 C180 F48 90.9(9) . . ?
F47 C180 C177 118.1(10) . . ?
F46 C180 C177 113.5(11) . . ?
F48 C180 C177 112.6(9) . . ?
C22 C23 C24 119.4(12) . . ?
C22 C23 H23 120.3 . . ?
C24 C23 H23 120.3 . . ?
C23 C24 C25 121.6(14) . . ?
C23 C24 H24 119.2 . . ?
C25 C24 H24 119.2 . . ?
C106 C108 H10O 109.5 . . ?
C106 C108 H10P 109.5 . . ?
H10O C108 H10P 109.5 . . ?
C106 C108 H10Q 109.5 . . ?
H10O C108 H10Q 109.5 . . ?
H10P C108 H10Q 109.5 . . ?
C41 C42 H42A 109.5 . . ?
C41 C42 H42B 109.5 . . ?
H42A C42 H42B 109.5 . . ?
C41 C42 H42C 109.5 . . ?
H42A C42 H42C 109.5 . . ?
H42B C42 H42C 109.5 . . ?
C03A C05A H05A 109.5 . . ?
C03A C05A H05B 109.5 . . ?
H05A C05A H05B 109.5 . . ?
C03A C05A H05C 109.5 . . ?
H05A C05A H05C 109.5 . . ?
H05B C05A H05C 109.5 . . ?
C103 C105 H10R 109.5 . . ?
C103 C105 H10S 109.5 . . ?
H10R C105 H10S 109.5 . . ?
C103 C105 H10T 109.5 . . ?
H10R C105 H10T 109.5 . . ?
H10S C105 H10T 109.5 . . ?
C105 C103 C104 114(2) . . ?
C105 C103 Si2 121.4(18) . . ?
C104 C103 Si2 117.4(16) . . ?
C105 C103 H103 98.9 . . ?
C104 C103 H103 98.9 . . ?
Si2 C103 H103 98.9 . . ?
C03A C04A H04A 109.5 . . ?
C03A C04A H04B 109.5 . . ?
H04A C04A H04B 109.5 . . ?
C03A C04A H04C 109.5 . . ?
H04A C04A H04C 109.5 . . ?
H04B C04A H04C 109.5 . . ?
C46A C48A H48A 109.5 . . ?
C46A C48A H48B 111.6 . . ?
H48A C48A H48B 109.5 . . ?
C46A C48A H48C 107.3 . . ?
H48A C48A H48C 109.5 . . ?
H48B C48A H48C 109.4 . . ?
C147 C146 C142 111(2) . . ?
C147 C146 C148 106(2) . . ?
C142 C146 C148 107(2) . . ?
C147 C146 H146 110.8 . . ?
C142 C146 H146 110.8 . . ?
C148 C146 H146 110.8 . . ?
C46A C47A H47A 109.5 . . ?
C46A C47A H47B 109.5 . . ?
H47A C47A H47B 109.5 . . ?
C46A C47A H47C 109.5 . . ?
H47A C47A H47C 109.5 . . ?
H47B C47A H47C 109.5 . . ?
C41A C43A H43D 109.5 . . ?
C41A C43A H43E 109.5 . . ?
H43D C43A H43E 109.5 . . ?
C41A C43A H43F 109.5 . . ?
H43D C43A H43F 109.5 . . ?
H43E C43A H43F 109.5 . . ?
C41A C42A H42D 109.5 . . ?
C41A C42A H42E 109.5 . . ?
H42D C42A H42E 109.5 . . ?
C41A C42A H42F 109.5 . . ?
H42D C42A H42F 109.5 . . ?
H42E C42A H42F 109.5 . . ?
C36 C41A C43A 114(3) . . ?
C36 C41A C42A 112(3) . . ?
C43A C41A C42A 110.5(18) . . ?
C36 C41A H41A 106.6 . . ?
C43A C41A H41A 106.6 . . ?
C42A C41A H41A 106.6 . . ?
C20 C21 C22 121.8(13) . . ?
C20 C21 H21 119.1 . . ?
C22 C21 H21 119.1 . . ?
C20 C25 C24 119.3(14) . . ?
C20 C25 H25 120.4 . . ?
C24 C25 H25 120.4 . . ?
C23 C22 C21 121.0(12) . . ?
C23 C22 H22 119.5 . . ?
C21 C22 H22 119.5 . . ?
C9 C7 C8 112.2(10) . . ?
C9 C7 C2 109.6(9) . . ?
C8 C7 C2 111.6(9) . . ?
C9 C7 H7 107.7 . . ?
C8 C7 H7 107.7 . . ?
C2 C7 H7 107.7 . . ?
C7 C8 H8A 109.5 . . ?
C7 C8 H8B 109.5 . . ?
H8A C8 H8B 109.5 . . ?
C7 C8 H8C 109.5 . . ?
H8A C8 H8C 109.5 . . ?
H8B C8 H8C 109.5 . . ?
C7 C9 H9A 109.5 . . ?
C7 C9 H9B 109.5 . . ?
H9A C9 H9B 109.5 . . ?
C7 C9 H9C 109.5 . . ?
H9A C9 H9C 109.5 . . ?
H9B C9 H9C 109.5 . . ?
C25A C24A C23A 120.4(19) . . ?
C25A C24A H24A 119.8 . . ?
C23A C24A H24A 119.8 . . ?
C24A C25A C20A 119.1(19) . . ?
C24A C25A H25A 120.5 . . ?
C20A C25A H25A 120.5 . . ?
C24A C23A C22A 120.1(19) . . ?
C24A C23A H23A 120.0 . . ?
C22A C23A H23A 120.0 . . ?
C23A C22A C21A 118.9(19) . . ?
C23A C22A H22A 120.5 . . ?
C21A C22A H22A 120.5 . . ?
C25A C20A C21A 119(2) . . ?
C25A C20A P1 127(4) . . ?
C21A C20A P1 111(4) . . ?
C20A C21A C22A 120(2) . . ?
C20A C21A H21A 120.2 . . ?
C22A C21A H21A 120.2 . . ?

loop_
_geom_bond_atom_site_label_1
_geom_bond_atom_site_label_2
_geom_bond_distance
_geom_bond_site_symmetry_2
_geom_bond_publ_flag
Ge1 N1 1.856(6) . ?
Ge1 Co1 2.3045(12) . ?
Co2 C122 1.972(7) . ?
Co2 P2 2.225(2) . ?
Co2 Ge2 2.2872(13) . ?
Ge2 N4 1.853(6) . ?
Co1 C32 1.973(7) . ?
Co1 P1 2.235(2) . ?
P1 C26 1.809(8) . ?
P1 C20 1.829(9) . ?
P1 C19 1.841(8) . ?
P1 C20A 1.93(5) . ?
P2 C110 1.838(8) . ?
P2 C109 1.840(8) . ?
P2 C116 1.856(8) . ?
Si2 N4 1.758(6) . ?
Si2 C103 1.840(19) . ?
Si2 C106 1.879(9) . ?
Si2 C109 1.899(9) . ?
Si2 C03A 1.906(15) . ?
Si1 N1 1.754(6) . ?
Si1 C13 1.877(8) . ?
Si1 C19 1.897(8) . ?
Si1 C16 1.926(9) . ?
C88 C87 1.392(9) . ?
C88 C83 1.404(9) . ?
C88 H88 0.9500 . ?
C122 N5 1.368(8) . ?
C122 N6 1.375(8) . ?
F12 C73 1.337(9) . ?
C71 C70 1.382(10) . ?
C71 C72 1.397(10) . ?
C71 C74 1.494(10) . ?
F9 C74 1.330(9) . ?
N2 C32 1.370(9) . ?
N2 C33 1.389(9) . ?
N2 C35 1.450(9) . ?
F31 C163 1.305(10) . ?
C67 C68 1.395(9) . ?
C67 C72 1.410(9) . ?
C67 B1 1.660(10) . ?
F30 C156 1.354(12) . ?
F32 C163 1.304(10) . ?
C84 C85 1.384(10) . ?
C84 C83 1.398(10) . ?
C84 H84 0.9500 . ?
C72 H72 0.9500 . ?
C83 B1 1.641(10) . ?
F8 C74 1.333(10) . ?
C80 C75 1.407(9) . ?
C80 C79 1.413(10) . ?
C80 H80 0.9500 . ?
F10 C73 1.324(9) . ?
F11 C73 1.356(9) . ?
C173 C178 1.400(10) . ?
C173 C174 1.407(10) . ?
C173 B2 1.654(11) . ?
B1 C59 1.630(10) . ?
B1 C75 1.657(10) . ?
C161 C160 1.365(10) . ?
C161 C162 1.412(11) . ?
C161 C164 1.482(11) . ?
C109 H10A 0.9900 . ?
C109 H10B 0.9900 . ?
N6 C124 1.377(9) . ?
N6 C137 1.455(9) . ?
C157 C162 1.383(10) . ?
C157 C158 1.402(10) . ?
C157 B2 1.651(12) . ?
C137 C138 1.398(11) . ?
C137 C142 1.409(11) . ?
C159 C160 1.377(10) . ?
C159 C158 1.396(11) . ?
C159 C163 1.502(10) . ?
F42 C172 1.330(10) . ?
F27 C155 1.340(10) . ?
N3 C32 1.355(8) . ?
N3 C34 1.399(9) . ?
N3 C47 1.468(9) . ?
F40 C172 1.334(9) . ?
N4 C91 1.458(9) . ?
N1 C1 1.442(9) . ?
F7 C74 1.348(10) . ?
N5 C123 1.377(9) . ?
N5 C125 1.471(9) . ?
C154 C153 1.343(11) . ?
C154 C149 1.413(10) . ?
C154 H154 0.9500 . ?
C60 C61 1.382(10) . ?
C60 C59 1.400(10) . ?
C60 H60 0.9500 . ?
C59 C64 1.397(10) . ?
C69 C70 1.383(10) . ?
C69 C68 1.414(10) . ?
C69 C73 1.495(10) . ?
C19 H19A 0.9900 . ?
C19 H19B 0.9900 . ?
C1 C6 1.401(10) . ?
C1 C2 1.427(10) . ?
C10 C6 1.529(11) . ?
C10 C11 1.534(15) . ?
C10 C12 1.548(14) . ?
C10 H10 1.0000 . ?
C70 H70 0.9500 . ?
C178 C177 1.384(11) . ?
C178 H178 0.9500 . ?
C76 C75 1.389(10) . ?
C76 C77 1.407(10) . ?
C76 H76 0.9500 . ?
F25 C155 1.352(10) . ?
C90 F19 1.305(9) . ?
C90 F20 1.314(10) . ?
C90 F21 1.332(11) . ?
C90 C87 1.508(10) . ?
F41 C172 1.337(12) . ?
F18 C82 1.320(13) . ?
C164 F36A 1.27(2) . ?
C164 F35 1.316(10) . ?
C164 F34 1.333(11) . ?
C164 F36 1.342(11) . ?
C164 F34A 1.342(16) . ?
C164 F35A 1.400(16) . ?
C160 H160 0.9500 . ?
C162 H162 0.9500 . ?
C150 C151 1.391(10) . ?
C150 C149 1.403(10) . ?
C150 H150 0.9500 . ?
C61 C62 1.378(11) . ?
C61 C65 1.499(11) . ?
C52 C47 1.390(10) . ?
C52 C51 1.402(11) . ?
C52 C56 1.512(12) . ?
C149 B2 1.635(12) . ?
C35 C36 1.392(11) . ?
C35 C40 1.417(11) . ?
C47 C48 1.392(11) . ?
C31 C30 1.382(12) . ?
C31 C26 1.416(12) . ?
C31 H31 0.9500 . ?
C92 C93 1.372(12) . ?
C92 C91 1.402(11) . ?
C92 C97 1.530(12) . ?
F13 C81 1.374(12) . ?
C62 C63 1.395(11) . ?
C62 H62 0.9500 . ?
C165 C170 1.381(10) . ?
C165 C166 1.398(11) . ?
C165 B2 1.664(12) . ?
C91 C96 1.415(11) . ?
C167 C166 1.382(11) . ?
C167 C168 1.384(11) . ?
C167 C171 1.483(13) . ?
C170 C169 1.415(11) . ?
C170 H170 0.9500 . ?
F29 C156 1.343(11) . ?
C130 C129 1.410(11) . ?
C130 C125 1.416(10) . ?
C130 C134 1.535(11) . ?
C40 C39 1.392(12) . ?
C40 C44 1.516(12) . ?
C172 C169 1.473(11) . ?
C6 C5 1.398(11) . ?
F26 C155 1.346(9) . ?
C50 C49 1.359(12) . ?
C50 C51 1.379(12) . ?
C50 H50 0.9500 . ?
C26 C27 1.396(11) . ?
C126 C125 1.392(10) . ?
C126 C127 1.404(10) . ?
C126 C131 1.519(11) . ?
C153 C152 1.400(11) . ?
C153 C156 1.503(11) . ?
C155 C151 1.480(11) . ?
C29 C28 1.378(18) . ?
C29 C30 1.425(17) . ?
C29 H29 0.9500 . ?
C89 F24 1.268(11) . ?
C89 F23A 1.281(12) . ?
C89 F22 1.333(10) . ?
C89 F24A 1.364(11) . ?
C89 F23 1.388(11) . ?
C89 F22A 1.423(12) . ?
C89 C85 1.492(12) . ?
C17 C16 1.553(15) . ?
C17 H17A 0.9800 . ?
C17 H17B 0.9800 . ?
C17 H17C 0.9800 . ?
C143 C144 1.483(14) . ?
C143 C145 1.543(14) . ?
C143 C138 1.557(13) . ?
C143 H143 1.0000 . ?
C93 C94 1.391(13) . ?
C93 H93 0.9500 . ?
C138 C139 1.382(12) . ?
C33 C34 1.338(12) . ?
C33 H33 0.9500 . ?
C134 C135 1.522(12) . ?
C134 C136 1.534(12) . ?
C134 H134 1.0000 . ?
C49 C48 1.398(11) . ?
C49 H49 0.9500 . ?
C158 H158 0.9500 . ?
F14 C81 1.350(12) . ?
C64 C63 1.391(10) . ?
C64 H64 0.9500 . ?
C16 C18 1.521(14) . ?
C16 H16 1.0000 . ?
F28 C156 1.322(10) . ?
F5 C66 1.351(12) . ?
C87 C86 1.374(11) . ?
C34 H34 0.9500 . ?
C81 F15 1.294(11) . ?
C81 F14A 1.311(13) . ?
C81 F13A 1.320(13) . ?
C81 F15A 1.329(13) . ?
C81 C79 1.496(11) . ?
C94 C95 1.355(13) . ?
C94 H94 0.9500 . ?
F33 C163 1.351(11) . ?
C56 C58 1.535(12) . ?
C56 C57 1.545(13) . ?
C56 H56 1.0000 . ?
F4 C66 1.277(12) . ?
F6 C66 1.341(13) . ?
C123 C124 1.353(11) . ?
C123 H123 0.9500 . ?
F16 C82 1.301(10) . ?
C166 H166 0.9500 . ?
C95 C96 1.394(11) . ?
C95 H95 0.9500 . ?
C141 C140 1.391(15) . ?
C141 C142 1.402(12) . ?
C141 H141 0.9500 . ?
F39 C171 1.281(12) . ?
C51 H51 0.9500 . ?
C68 H68 0.9500 . ?
C168 C169 1.409(11) . ?
C168 H168 0.9500 . ?
C96 C100 1.495(12) . ?
C86 C85 1.372(11) . ?
C86 H86 0.9500 . ?
C131 C133 1.507(12) . ?
C131 C132 1.543(13) . ?
C131 H131 1.0000 . ?
C5 C4 1.368(12) . ?
C5 H5 0.9500 . ?
C116 C117 1.379(13) . ?
C116 C121 1.399(13) . ?
C36 C37 1.412(11) . ?
C36 C41A 1.52(5) . ?
C36 C41 1.55(5) . ?
F48 C180 1.372(16) . ?
C79 C78 1.344(11) . ?
C113 C114 1.377(12) . ?
C113 C112 1.388(13) . ?
C113 H113 0.9500 . ?
C110 C115 1.371(11) . ?
C110 C111 1.411(10) . ?
C39 C38 1.397(14) . ?
C39 H39 0.9500 . ?
C41 C43 1.56(3) . ?
C41 C42 1.58(3) . ?
C41 H41 1.0000 . ?
C124 H124 0.9500 . ?
C174 C175 1.386(10) . ?
C174 H174 0.9500 . ?
C139 C140 1.381(14) . ?
C139 H139 0.9500 . ?
C63 C66 1.506(12) . ?
C152 C151 1.384(11) . ?
C152 H152 0.9500 . ?
C77 C78 1.403(11) . ?
C77 C82 1.478(12) . ?
C142 C46A 1.33(5) . ?
C142 C146 1.58(3) . ?
C3 C4 1.355(12) . ?
C3 C2 1.404(11) . ?
C3 H3 0.9500 . ?
C44 C45 1.527(14) . ?
C44 C46 1.538(13) . ?
C44 H44 1.0000 . ?
C65 F2 1.306(10) . ?
C65 F1 1.326(11) . ?
C65 F3 1.357(12) . ?
C82 F17 1.324(12) . ?
C46A C48A 1.50(5) . ?
C46A C47A 1.58(6) . ?
C46A H46A 1.0000 . ?
C2 C7 1.534(12) . ?
C177 C176 1.401(12) . ?
C177 C180 1.477(15) . ?
C30 H30 0.9500 . ?
C53 C55 1.489(13) . ?
C53 C54 1.514(15) . ?
C53 C48 1.537(11) . ?
C53 H53 1.0000 . ?
C100 C102 1.527(15) . ?
C100 C101 1.564(14) . ?
C100 H100 1.0000 . ?
C111 C112 1.380(13) . ?
C111 H111 0.9500 . ?
C176 C175 1.388(12) . ?
C176 H176 0.9500 . ?
C115 C114 1.398(13) . ?
C115 H115 0.9500 . ?
C114 H114 0.9500 . ?
C27 C28 1.381(14) . ?
C27 H27 0.9500 . ?
F37 C171 1.310(13) . ?
C78 H78 0.9500 . ?
C57 H57A 0.9800 . ?
C57 H57B 0.9800 . ?
C57 H57C 0.9800 . ?
C66 F4A 1.326(15) . ?
C66 F6A 1.328(15) . ?
C66 F5A 1.333(14) . ?
C37 C38 1.366(13) . ?
C37 H37 0.9500 . ?
C4 H4 0.9500 . ?
C58 H58A 0.9800 . ?
C58 H58B 0.9800 . ?
C58 H58C 0.9800 . ?
C140 H140 0.9500 . ?
F46 C180 1.329(14) . ?
F38 C171 1.336(14) . ?
F47 C180 1.253(12) . ?
C106 C107 1.505(14) . ?
C106 C108 1.535(19) . ?
C106 H106 1.0000 . ?
C128 C127 1.362(12) . ?
C128 C129 1.383(13) . ?
C128 H128 0.9500 . ?
C11 H11A 0.9800 . ?
C11 H11B 0.9800 . ?
C11 H11C 0.9800 . ?
C135 H13A 0.9800 . ?
C135 H13B 0.9800 . ?
C135 H13C 0.9800 . ?
C102 H10C 0.9800 . ?
C102 H10D 0.9800 . ?
C102 H10E 0.9800 . ?
C136 H13D 0.9800 . ?
C136 H13E 0.9800 . ?
C136 H13F 0.9800 . ?
C129 H129 0.9500 . ?
C112 H112 0.9500 . ?
C97 C99 1.511(15) . ?
C97 C98 1.548(14) . ?
C97 H97 1.0000 . ?
C133 H13G 0.9800 . ?
C133 H13H 0.9800 . ?
C133 H13I 0.9800 . ?
C117 C118 1.384(14) . ?
C117 H117 0.9500 . ?
C127 H127 0.9500 . ?
C132 H13J 0.9800 . ?
C132 H13K 0.9800 . ?
C132 H13L 0.9800 . ?
C28 H28 0.9500 . ?
C38 H38 0.9500 . ?
C119 C120 1.328(16) . ?
C119 C118 1.357(16) . ?
C119 H119 0.9500 . ?
F43 C179 1.348(13) . ?
C120 C121 1.391(13) . ?
C120 H120 0.9500 . ?
C121 H121 0.9500 . ?
F44 C179 1.329(14) . ?
C12 H12A 0.9800 . ?
C12 H12B 0.9800 . ?
C12 H12C 0.9800 . ?
C118 H118 0.9500 . ?
C20 C25 1.379(17) . ?
C20 C21 1.387(15) . ?
C101 H10F 0.9800 . ?
C101 H10G 0.9800 . ?
C101 H10H 0.9800 . ?
C175 C179 1.488(12) . ?
F45 C179 1.276(12) . ?
C15 C13 1.557(12) . ?
C15 H15A 0.9800 . ?
C15 H15B 0.9800 . ?
C15 H15C 0.9800 . ?
C18 H18A 0.9800 . ?
C18 H18B 0.9800 . ?
C18 H18C 0.9800 . ?
C99 H99A 0.9800 . ?
C99 H99B 0.9800 . ?
C99 H99C 0.9800 . ?
C13 C14 1.517(15) . ?
C13 H13 1.0000 . ?
C54 H54A 0.9800 . ?
C54 H54B 0.9800 . ?
C54 H54C 0.9800 . ?
C14 H14A 0.9800 . ?
C14 H14B 0.9800 . ?
C14 H14C 0.9800 . ?
C144 H14D 0.9800 . ?
C144 H14E 0.9800 . ?
C144 H14F 0.9800 . ?
C145 H14G 0.9800 . ?
C145 H14H 0.9800 . ?
C145 H14I 0.9800 . ?
C03A C04A 1.519(15) . ?
C03A C05A 1.534(14) . ?
C03A H03A 1.0000 . ?
C104 C103 1.45(3) . ?
C104 H10I 0.9800 . ?
C104 H10J 0.9800 . ?
C104 H10K 0.9800 . ?
C55 H55A 0.9800 . ?
C55 H55B 0.9800 . ?
C55 H55C 0.9800 . ?
C147 C146 1.47(4) . ?
C147 H14J 0.9800 . ?
C147 H14K 0.9800 . ?
C147 H14L 0.9800 . ?
C45 H45A 0.9800 . ?
C45 H45B 0.9800 . ?
C45 H45C 0.9800 . ?
C46 H46B 0.9800 . ?
C46 H46C 0.9800 . ?
C46 H46D 0.9800 . ?
C107 H10L 0.9800 . ?
C107 H10M 0.9800 . ?
C107 H10N 0.9800 . ?
C148 C146 1.66(4) . ?
C148 H14M 0.9800 . ?
C148 H14N 0.9800 . ?
C148 H14O 0.9800 . ?
C98 H98A 0.9800 . ?
C98 H98B 0.9800 . ?
C98 H98C 0.9800 . ?
C43 H43A 0.9800 . ?
C43 H43B 0.9800 . ?
C43 H43C 0.9800 . ?
C23 C22 1.32(2) . ?
C23 C24 1.34(2) . ?
C23 H23 0.9500 . ?
C24 C25 1.426(17) . ?
C24 H24 0.9500 . ?
C108 H10O 0.9800 . ?
C108 H10P 0.9800 . ?
C108 H10Q 0.9800 . ?
C42 H42A 0.9800 . ?
C42 H42B 0.9800 . ?
C42 H42C 0.9800 . ?
C05A H05A 0.9800 . ?
C05A H05B 0.9800 . ?
C05A H05C 0.9800 . ?
C105 C103 1.43(3) . ?
C105 H10R 0.9800 . ?
C105 H10S 0.9800 . ?
C105 H10T 0.9800 . ?
C103 H103 1.0000 . ?
C04A H04A 0.9800 . ?
C04A H04B 0.9800 . ?
C04A H04C 0.9800 . ?
C48A H48A 0.9797 . ?
C48A H48B 0.9805 . ?
C48A H48C 0.9799 . ?
C146 H146 1.0000 . ?
C47A H47A 0.9800 . ?
C47A H47B 0.9800 . ?
C47A H47C 0.9800 . ?
C43A C41A 1.537(15) . ?
C43A H43D 0.9800 . ?
C43A H43E 0.9800 . ?
C43A H43F 0.9800 . ?
C42A C41A 1.544(14) . ?
C42A H42D 0.9800 . ?
C42A H42E 0.9800 . ?
C42A H42F 0.9800 . ?
C41A H41A 1.0000 . ?
C21 C22 1.394(16) . ?
C21 H21 0.9500 . ?
C25 H25 0.9500 . ?
C22 H22 0.9500 . ?
C7 C9 1.507(18) . ?
C7 C8 1.506(17) . ?
C7 H7 1.0000 . ?
C8 H8A 0.9800 . ?
C8 H8B 0.9800 . ?
C8 H8C 0.9800 . ?
C9 H9A 0.9800 . ?
C9 H9B 0.9800 . ?
C9 H9C 0.9800 . ?
C24A C25A 1.404(14) . ?
C24A C23A 1.404(14) . ?
C24A H24A 0.9500 . ?
C25A C20A 1.406(14) . ?
C25A H25A 0.9500 . ?
C23A C22A 1.407(14) . ?
C23A H23A 0.9500 . ?
C22A C21A 1.408(14) . ?
C22A H22A 0.9500 . ?
C20A C21A 1.408(14) . ?
C21A H21A 0.9500 . ?
